data_7201784
loop_
_publ_author_name
'Yuge, Tetsuharu'
'Hisaki, Ichiro'
'Miyata, Mikiji'
'Tohnai, Norimitsu'

_publ_section_title
;
 Guest-induced topological polymorphism of pseudo-cubic hydrogen bond
 networks---robust and adaptable supramolecular synthon
;
_journal_issue 3
_journal_name_full CrystEngComm
_journal_page_first 263
_journal_paper_doi 10.1039/b715926a
_journal_volume 10
_journal_year 2008
_chemical_formula_moiety 'C24 H27 N O2 '
_chemical_formula_sum 'C24 H27 N O2'
_chemical_formula_weight 361.48
_space_group_IT_number 15
_symmetry_cell_setting monoclinic
_symmetry_Int_Tables_number 15
_symmetry_space_group_name_Hall '-C 2yc'
_symmetry_space_group_name_H-M 'C 1 2/c 1'
_audit_creation_date 2007-08-20
_audit_creation_method 'by CrystalStructure 3.8'
_cell_angle_alpha 90.0000
_cell_angle_beta 94.7956(8)
_cell_angle_gamma 90.0000
_cell_formula_units_Z 16
_cell_length_a 24.3976(4)
_cell_length_b 14.4444(3)
_cell_length_c 24.3798(4)
_cell_measurement_reflns_used 20504
_cell_measurement_temperature 213.1
_cell_measurement_theta_max 68.1
_cell_measurement_theta_min 3.6
_cell_volume 8561.6(3)
_computing_cell_refinement PROCESS-AUTO
_computing_data_collection PROCESS-AUTO
_computing_data_reduction CrystalStructure
_computing_publication_material 'CrystalStructure 3.8'
_computing_structure_refinement SHELXL
_computing_structure_solution SIR2004
_diffrn_detector_area_resol_mean 10.00
_diffrn_measured_fraction_theta_full 0.984
_diffrn_measured_fraction_theta_max 0.984
_diffrn_measurement_device_type 'Rigaku RAXIS-RAPID'
_diffrn_measurement_method \w
_diffrn_radiation_type 'Cu K\a'
_diffrn_radiation_wavelength 1.54187
_diffrn_reflns_av_R_equivalents 0.050
_diffrn_reflns_limit_h_max 29
_diffrn_reflns_limit_h_min -28
_diffrn_reflns_limit_k_max 17
_diffrn_reflns_limit_k_min -15
_diffrn_reflns_limit_l_max 28
_diffrn_reflns_limit_l_min -29
_diffrn_reflns_number 32425
_diffrn_reflns_theta_full 68.22
_diffrn_reflns_theta_max 68.22
_exptl_absorpt_coefficient_mu 0.553
_exptl_absorpt_correction_T_max 0.895
_exptl_absorpt_correction_T_min 0.820
_exptl_absorpt_correction_type numerical
_exptl_absorpt_process_details
;
Higashi, T. (1999). Program for Absorption Correction.
Rigaku Corporation, Tokyo, Japan.
;
_exptl_crystal_colour colorless
_exptl_crystal_density_diffrn 1.122
_exptl_crystal_density_method 'not measured'
_exptl_crystal_description block
_exptl_crystal_F_000 3104.00
_exptl_crystal_size_max 0.40
_exptl_crystal_size_mid 0.30
_exptl_crystal_size_min 0.20
_refine_diff_density_max 0.33
_refine_diff_density_min -0.42
_refine_ls_extinction_method none
_refine_ls_goodness_of_fit_ref 1.224
_refine_ls_hydrogen_treatment refall
_refine_ls_number_parameters 488
_refine_ls_number_reflns 7704
_refine_ls_R_factor_gt 0.0758
_refine_ls_shift/su_max 0.0000
_refine_ls_structure_factor_coef Fsqd
_refine_ls_weighting_details 'w = 1/[\s^2^(Fo^2^)+(0.0500P)^2^+20.0000P] where P=(Fo^2^+2Fc^2^)/3'
_refine_ls_weighting_scheme calc
_refine_ls_wR_factor_ref 0.2294
_reflns_number_gt 3492
_reflns_number_total 7704
_reflns_threshold_expression F^2^>2.0\s(F^2^)
_cod_data_source_file b715926a.txt
_cod_data_source_block '_TPhAA_tBu_isoPr'
_cod_original_formula_sum 'C24 H27 N O2 '
_cod_database_code 7201784

loop_
_symmetry_equiv_pos_site_id
_symmetry_equiv_pos_as_xyz
1 +X,+Y,+Z
2 -X,+Y,1/2-Z
3 -X,-Y,-Z
4 +X,-Y,1/2+Z
5 1/2+X,1/2+Y,+Z
6 1/2-X,1/2+Y,1/2-Z
7 1/2-X,1/2-Y,-Z
8 1/2+X,1/2-Y,1/2+Z

loop_
_atom_site_label
_atom_site_type_symbol
_atom_site_fract_x
_atom_site_fract_y
_atom_site_fract_z
_atom_site_U_iso_or_equiv
_atom_site_adp_type
_atom_site_occupancy
_atom_site_symmetry_multiplicity
_atom_site_calc_flag
_atom_site_refinement_flags
_atom_site_disorder_assembly
_atom_site_disorder_group
O(1) O -0.01561(12) 0.3089(2) 0.63996(11) 0.0548(7) Uani 1.00 1 d . . .
O(2) O 0.06238(15) 0.2459(2) 0.67379(14) 0.0866(11) Uani 1.00 1 d . . .
O(3) O 0.39571(12) 0.0105(2) 0.75960(13) 0.0604(8) Uani 1.00 1 d . . .
O(4) O 0.41984(15) 0.0837(3) 0.68608(15) 0.1050(14) Uani 1.00 1 d . . .
N(1) N 0.08643(13) 0.3250(2) 0.77294(13) 0.0458(8) Uani 1.00 1 d . . .
N(2) N 0.48733(13) -0.0039(2) 0.83887(12) 0.0474(8) Uani 1.00 1 d . . .
C(1) C 0.02207(19) 0.2494(3) 0.63911(17) 0.0517(10) Uani 1.00 1 d . . .
C(2) C 0.01888(16) 0.1773(2) 0.59049(14) 0.0416(9) Uani 1.00 1 d . . .
C(3) C -0.03979(17) 0.1744(3) 0.56251(15) 0.0484(10) Uani 1.00 1 d . . .
C(4) C -0.06229(19) 0.2529(3) 0.53529(17) 0.0569(11) Uani 1.00 1 d . . .
C(5) C -0.1158(2) 0.2536(4) 0.51125(18) 0.0676(13) Uani 1.00 1 d . . .
C(6) C -0.1483(2) 0.1759(4) 0.5139(2) 0.0759(15) Uani 1.00 1 d . . .
C(7) C -0.1270(2) 0.0975(4) 0.53977(19) 0.0721(14) Uani 1.00 1 d . . .
C(8) C -0.07264(19) 0.0965(3) 0.56416(17) 0.0594(12) Uani 1.00 1 d . . .
C(9) C 0.03527(17) 0.0811(2) 0.61302(15) 0.0455(9) Uani 1.00 1 d . . .
C(10) C 0.05472(19) 0.0144(3) 0.57846(19) 0.0569(11) Uani 1.00 1 d . . .
C(11) C 0.0675(2) -0.0749(3) 0.5968(2) 0.0670(13) Uani 1.00 1 d . . .
C(12) C 0.0624(2) -0.0986(3) 0.6506(2) 0.0750(15) Uani 1.00 1 d . . .
C(13) C 0.0436(2) -0.0334(4) 0.6855(2) 0.0760(15) Uani 1.00 1 d . . .
C(14) C 0.0295(2) 0.0549(3) 0.66738(18) 0.0628(12) Uani 1.00 1 d . . .
C(15) C 0.06165(18) 0.2071(2) 0.55074(16) 0.0482(10) Uani 1.00 1 d . . .
C(16) C 0.1150(2) 0.2303(3) 0.5706(2) 0.0774(15) Uani 1.00 1 d . . .
C(17) C 0.1549(2) 0.2515(4) 0.5352(3) 0.104(2) Uani 1.00 1 d . . .
C(18) C 0.1430(3) 0.2492(4) 0.4798(3) 0.108(2) Uani 1.00 1 d . . .
C(19) C 0.0916(3) 0.2256(4) 0.4588(2) 0.095(2) Uani 1.00 1 d . . .
C(20) C 0.0506(2) 0.2044(3) 0.49401(19) 0.0716(14) Uani 1.00 1 d . . .
C(21) C 0.38844(18) 0.0715(3) 0.72335(19) 0.0576(11) Uani 1.00 1 d . . .
C(22) C 0.33671(16) 0.1354(2) 0.72309(16) 0.0426(9) Uani 1.00 1 d . . .
C(23) C 0.29235(17) 0.0874(2) 0.68385(17) 0.0485(10) Uani 1.00 1 d . . .
C(24) C 0.23979(18) 0.0680(3) 0.6977(2) 0.0635(12) Uani 1.00 1 d . . .
C(25) C 0.1999(2) 0.0319(4) 0.6585(2) 0.0813(16) Uani 1.00 1 d . . .
C(26) C 0.2129(2) 0.0156(4) 0.6060(2) 0.0847(17) Uani 1.00 1 d . . .
C(27) C 0.2649(2) 0.0339(4) 0.5912(2) 0.0806(16) Uani 1.00 1 d . . .
C(28) C 0.3043(2) 0.0697(3) 0.62982(18) 0.0625(12) Uani 1.00 1 d . . .
C(29) C 0.3473(2) 0.2311(3) 0.69835(18) 0.0559(11) Uani 1.00 1 d . . .
C(30) C 0.3985(2) 0.2737(4) 0.7052(2) 0.094(2) Uani 1.00 1 d . . .
C(31) C 0.4040(5) 0.3660(7) 0.6851(3) 0.151(5) Uani 1.00 1 d . . .
C(32) C 0.3607(7) 0.4098(7) 0.6595(4) 0.191(7) Uani 1.00 1 d . . .
C(33) C 0.3098(4) 0.3708(4) 0.6535(3) 0.138(3) Uani 1.00 1 d . . .
C(34) C 0.3030(2) 0.2803(3) 0.6722(2) 0.0806(16) Uani 1.00 1 d . . .
C(35) C 0.32008(16) 0.1475(2) 0.78188(16) 0.0463(9) Uani 1.00 1 d . . .
C(36) C 0.32160(17) 0.2330(3) 0.80831(17) 0.0526(10) Uani 1.00 1 d . . .
C(37) C 0.30737(18) 0.2440(3) 0.86201(18) 0.0608(12) Uani 1.00 1 d . . .
C(38) C 0.29022(19) 0.1693(4) 0.8904(2) 0.0674(13) Uani 1.00 1 d . . .
C(39) C 0.2877(2) 0.0830(3) 0.86557(19) 0.0688(13) Uani 1.00 1 d . . .
C(40) C 0.30233(19) 0.0717(3) 0.81197(18) 0.0593(11) Uani 1.00 1 d . . .
C(41) C 0.13948(17) 0.2793(2) 0.79322(16) 0.0465(9) Uani 1.00 1 d . . .
C(42) C 0.1578(2) 0.3214(3) 0.84899(18) 0.0720(14) Uani 1.00 1 d . . .
C(43) C 0.18117(18) 0.2979(3) 0.75162(19) 0.0649(13) Uani 1.00 1 d . . .
C(44) C 0.1286(2) 0.1764(3) 0.7980(2) 0.0702(13) Uani 1.00 1 d . . .
C(45) C 0.47515(17) 0.0436(3) 0.89107(16) 0.0485(10) Uani 1.00 1 d . . .
C(46) C 0.52719(19) 0.0377(3) 0.93020(17) 0.0626(12) Uani 1.00 1 d . . .
C(47) C 0.4612(2) 0.1443(3) 0.87702(19) 0.0631(12) Uani 1.00 1 d . . .
C(48) C 0.42751(19) -0.0069(3) 0.9138(2) 0.0702(14) Uani 1.00 1 d . . .
H(1) H -0.0406 0.3064 0.5333 0.068 Uiso 1.00 1 c R . .
H(2) H -0.1299 0.3070 0.4931 0.081 Uiso 1.00 1 c R . .
H(3) H -0.1848 0.1764 0.4981 0.091 Uiso 1.00 1 c R . .
H(4) H -0.1489 0.0442 0.5412 0.087 Uiso 1.00 1 c R . .
H(5) H -0.0585 0.0426 0.5817 0.071 Uiso 1.00 1 c R . .
H(6) H 0.0594 0.0300 0.5417 0.068 Uiso 1.00 1 c R . .
H(7) H 0.0796 -0.1191 0.5723 0.080 Uiso 1.00 1 c R . .
H(8) H 0.0716 -0.1585 0.6634 0.090 Uiso 1.00 1 c R . .
H(9) H 0.0402 -0.0491 0.7225 0.091 Uiso 1.00 1 c R . .
H(10) H 0.0159 0.0977 0.6919 0.075 Uiso 1.00 1 c R . .
H(11) H 0.1242 0.2317 0.6088 0.093 Uiso 1.00 1 c R . .
H(12) H 0.1906 0.2677 0.5497 0.124 Uiso 1.00 1 c R . .
H(13) H 0.1703 0.2638 0.4561 0.129 Uiso 1.00 1 c R . .
H(14) H 0.0834 0.2235 0.4204 0.114 Uiso 1.00 1 c R . .
H(15) H 0.0152 0.1882 0.4789 0.086 Uiso 1.00 1 c R . .
H(16) H 0.2306 0.0790 0.7338 0.076 Uiso 1.00 1 c R . .
H(17) H 0.1643 0.0191 0.6684 0.098 Uiso 1.00 1 c R . .
H(18) H 0.1861 -0.0084 0.5799 0.102 Uiso 1.00 1 c R . .
H(19) H 0.2737 0.0223 0.5551 0.097 Uiso 1.00 1 c R . .
H(20) H 0.3398 0.0822 0.6194 0.075 Uiso 1.00 1 c R . .
H(21) H 0.4289 0.2425 0.7227 0.113 Uiso 1.00 1 c R . .
H(22) H 0.4382 0.3961 0.6899 0.182 Uiso 1.00 1 c R . .
H(23) H 0.3657 0.4694 0.6452 0.229 Uiso 1.00 1 c R . .
H(24) H 0.2797 0.4041 0.6370 0.165 Uiso 1.00 1 c R . .
H(25) H 0.2682 0.2521 0.6672 0.097 Uiso 1.00 1 c R . .
H(26) H 0.3327 0.2853 0.7892 0.063 Uiso 1.00 1 c R . .
H(27) H 0.3095 0.3026 0.8787 0.073 Uiso 1.00 1 c R . .
H(28) H 0.2802 0.1764 0.9266 0.081 Uiso 1.00 1 c R . .
H(29) H 0.2761 0.0315 0.8851 0.083 Uiso 1.00 1 c R . .
H(30) H 0.3003 0.0127 0.7957 0.071 Uiso 1.00 1 c R . .
H(31) H 0.0611 0.3149 0.7971 0.055 Uiso 1.00 1 c R . .
H(32) H 0.0745 0.3013 0.7400 0.055 Uiso 1.00 1 c R . .
H(33) H 0.0919 0.3863 0.7696 0.055 Uiso 1.00 1 c R . .
H(34) H 0.5156 0.0247 0.8245 0.057 Uiso 1.00 1 c R . .
H(35) H 0.4574 -0.0017 0.8146 0.057 Uiso 1.00 1 c R . .
H(36) H 0.4963 -0.0634 0.8461 0.057 Uiso 1.00 1 c R . .
H(37) H 0.1305 0.3086 0.8747 0.086 Uiso 1.00 1 c R . .
H(38) H 0.1618 0.3879 0.8451 0.086 Uiso 1.00 1 c R . .
H(39) H 0.1928 0.2947 0.8627 0.086 Uiso 1.00 1 c R . .
H(40) H 0.1875 0.3641 0.7492 0.078 Uiso 1.00 1 c R . .
H(41) H 0.1672 0.2746 0.7158 0.078 Uiso 1.00 1 c R . .
H(42) H 0.2155 0.2670 0.7632 0.078 Uiso 1.00 1 c R . .
H(43) H 0.1020 0.1661 0.8247 0.084 Uiso 1.00 1 c R . .
H(44) H 0.1626 0.1448 0.8099 0.084 Uiso 1.00 1 c R . .
H(45) H 0.1143 0.1524 0.7625 0.084 Uiso 1.00 1 c R . .
H(46) H 0.5567 0.0708 0.9145 0.075 Uiso 1.00 1 c R . .
H(47) H 0.5376 -0.0267 0.9356 0.075 Uiso 1.00 1 c R . .
H(48) H 0.5204 0.0651 0.9653 0.075 Uiso 1.00 1 c R . .
H(49) H 0.4927 0.1742 0.8629 0.076 Uiso 1.00 1 c R . .
H(50) H 0.4516 0.1764 0.9099 0.076 Uiso 1.00 1 c R . .
H(51) H 0.4302 0.1465 0.8494 0.076 Uiso 1.00 1 c R . .
H(52) H 0.3951 -0.0015 0.8880 0.084 Uiso 1.00 1 c R . .
H(53) H 0.4200 0.0202 0.9488 0.084 Uiso 1.00 1 c R . .
H(54) H 0.4369 -0.0718 0.9190 0.084 Uiso 1.00 1 c R . .

loop_
_atom_site_aniso_label
_atom_site_aniso_U_11
_atom_site_aniso_U_22
_atom_site_aniso_U_33
_atom_site_aniso_U_12
_atom_site_aniso_U_13
_atom_site_aniso_U_23
O(1) 0.0617(19) 0.0483(18) 0.0554(17) -0.0004(15) 0.0110(14) -0.0097(14)
O(2) 0.087(2) 0.100(2) 0.067(2) 0.027(2) -0.0261(19) -0.039(2)
O(3) 0.0590(19) 0.0522(19) 0.068(2) 0.0090(15) -0.0032(15) -0.0046(16)
O(4) 0.079(2) 0.167(4) 0.073(2) 0.063(2) 0.025(2) 0.023(2)
N(1) 0.049(2) 0.044(2) 0.0448(18) 0.0045(16) 0.0018(15) 0.0007(15)
N(2) 0.053(2) 0.047(2) 0.0430(18) 0.0023(16) 0.0072(15) -0.0004(15)
C(1) 0.063(2) 0.047(2) 0.045(2) 0.002(2) 0.005(2) -0.006(2)
C(2) 0.055(2) 0.039(2) 0.0308(18) 0.0022(18) 0.0023(16) -0.0060(16)
C(3) 0.052(2) 0.054(2) 0.038(2) 0.004(2) -0.0004(18) -0.0029(19)
C(4) 0.067(3) 0.055(2) 0.048(2) 0.007(2) -0.002(2) -0.001(2)
C(5) 0.065(3) 0.084(4) 0.051(2) 0.017(2) -0.011(2) 0.001(2)
C(6) 0.062(3) 0.107(4) 0.057(3) 0.005(3) -0.006(2) 0.003(3)
C(7) 0.068(3) 0.091(4) 0.056(2) -0.016(3) -0.004(2) 0.006(2)
C(8) 0.060(2) 0.070(3) 0.048(2) -0.005(2) -0.001(2) 0.004(2)
C(9) 0.056(2) 0.041(2) 0.040(2) 0.0059(19) 0.0072(18) -0.0003(17)
C(10) 0.070(3) 0.046(2) 0.055(2) 0.001(2) 0.006(2) -0.006(2)
C(11) 0.070(3) 0.039(2) 0.091(3) 0.003(2) 0.004(2) -0.004(2)
C(12) 0.068(3) 0.055(3) 0.102(4) -0.003(2) 0.004(3) 0.018(3)
C(13) 0.078(3) 0.077(3) 0.072(3) 0.006(3) 0.003(2) 0.035(3)
C(14) 0.075(3) 0.070(3) 0.044(2) 0.009(2) 0.012(2) 0.010(2)
C(15) 0.060(2) 0.046(2) 0.040(2) 0.001(2) 0.0107(19) 0.0012(18)
C(16) 0.065(3) 0.092(4) 0.076(3) -0.015(3) 0.016(2) -0.003(3)
C(17) 0.073(4) 0.122(5) 0.121(5) -0.017(3) 0.040(3) 0.012(4)
C(18) 0.113(5) 0.112(5) 0.106(5) 0.023(4) 0.058(4) 0.043(4)
C(19) 0.108(5) 0.124(5) 0.058(3) 0.037(4) 0.036(3) 0.031(3)
C(20) 0.086(3) 0.082(3) 0.048(2) 0.018(3) 0.018(2) 0.010(2)
C(21) 0.051(2) 0.067(3) 0.055(2) 0.007(2) -0.001(2) -0.011(2)
C(22) 0.041(2) 0.040(2) 0.046(2) 0.0044(18) 0.0030(17) -0.0037(18)
C(23) 0.048(2) 0.045(2) 0.051(2) -0.003(2) -0.0071(18) -0.0032(19)
C(24) 0.049(2) 0.068(3) 0.073(3) -0.012(2) 0.001(2) -0.013(2)
C(25) 0.055(3) 0.097(4) 0.090(4) -0.019(2) -0.009(2) -0.018(3)
C(26) 0.084(4) 0.092(4) 0.073(3) -0.019(3) -0.020(3) -0.013(3)
C(27) 0.088(4) 0.097(4) 0.055(2) -0.013(3) -0.007(2) -0.010(2)
C(28) 0.064(3) 0.072(3) 0.049(2) -0.006(2) -0.006(2) -0.007(2)
C(29) 0.070(3) 0.047(2) 0.052(2) -0.016(2) 0.013(2) -0.010(2)
C(30) 0.108(4) 0.113(5) 0.064(3) -0.062(4) 0.026(3) -0.025(3)
C(31) 0.235(12) 0.152(10) 0.073(5) -0.139(9) 0.055(5) -0.037(5)
C(32) 0.39(2) 0.099(8) 0.092(7) -0.112(11) 0.092(9) -0.027(5)
C(33) 0.268(11) 0.049(4) 0.102(5) 0.040(5) 0.055(6) 0.025(3)
C(34) 0.114(4) 0.050(3) 0.080(3) 0.020(3) 0.020(3) 0.014(2)
C(35) 0.047(2) 0.046(2) 0.046(2) 0.0020(19) 0.0011(18) -0.0033(19)
C(36) 0.052(2) 0.054(2) 0.051(2) 0.004(2) 0.0006(19) -0.006(2)
C(37) 0.060(2) 0.071(3) 0.051(2) -0.000(2) -0.002(2) -0.018(2)
C(38) 0.060(3) 0.088(4) 0.054(2) 0.004(2) 0.006(2) -0.011(2)
C(39) 0.076(3) 0.075(3) 0.058(2) -0.006(2) 0.018(2) 0.006(2)
C(40) 0.067(3) 0.055(2) 0.057(2) -0.002(2) 0.010(2) -0.006(2)
C(41) 0.045(2) 0.047(2) 0.048(2) 0.0073(19) 0.0034(18) 0.0065(19)
C(42) 0.069(3) 0.094(4) 0.051(2) 0.006(2) -0.010(2) -0.007(2)
C(43) 0.053(2) 0.076(3) 0.068(3) 0.005(2) 0.017(2) 0.012(2)
C(44) 0.079(3) 0.047(2) 0.086(3) 0.012(2) 0.015(2) 0.014(2)
C(45) 0.054(2) 0.050(2) 0.041(2) 0.005(2) 0.0088(18) -0.0052(19)
C(46) 0.073(3) 0.068(3) 0.046(2) 0.005(2) -0.003(2) -0.002(2)
C(47) 0.083(3) 0.046(2) 0.060(2) 0.017(2) 0.001(2) -0.007(2)
C(48) 0.065(3) 0.082(3) 0.067(3) 0.002(2) 0.024(2) 0.008(2)

loop_
_atom_type_symbol
_atom_type_description
_atom_type_scat_dispersion_real
_atom_type_scat_dispersion_imag
_atom_type_scat_source
C C 0.018 0.009
;
International Tables for Crystallography
(1992, Vol. C, Tables 4.2.6.8 and 6.1.1.4)
;
H H 0.000 0.000
;
International Tables for Crystallography
(1992, Vol. C, Table 6.1.1.4)
;
O O 0.049 0.032
;
International Tables for Crystallography
(1992, Vol. C, Tables 4.2.6.8 and 6.1.1.4)
;
N N 0.031 0.018
;
International Tables for Crystallography
(1992, Vol. C, Tables 4.2.6.8 and 6.1.1.4)
;

loop_
_geom_angle_atom_site_label_1
_geom_angle_atom_site_label_2
_geom_angle_atom_site_label_3
_geom_angle
_geom_angle_publ_flag
_geom_angle_site_symmetry_1
_geom_angle_site_symmetry_2
_geom_angle_site_symmetry_3
O(1) C(1) O(2) 123.6(4) yes . . .
O(1) C(1) C(2) 118.2(3) yes . . .
O(2) C(1) C(2) 118.1(3) yes . . .
C(1) C(2) C(3) 109.8(3) yes . . .
C(1) C(2) C(9) 109.5(2) yes . . .
C(1) C(2) C(15) 107.1(3) yes . . .
C(3) C(2) C(9) 109.9(3) yes . . .
C(3) C(2) C(15) 112.5(2) yes . . .
C(9) C(2) C(15) 107.9(3) yes . . .
C(2) C(3) C(4) 120.2(3) yes . . .
C(2) C(3) C(8) 122.0(3) yes . . .
C(4) C(3) C(8) 117.8(3) yes . . .
C(3) C(4) C(5) 121.5(4) yes . . .
C(4) C(5) C(6) 120.0(4) yes . . .
C(5) C(6) C(7) 119.6(4) yes . . .
C(6) C(7) C(8) 120.6(5) yes . . .
C(3) C(8) C(7) 120.5(4) yes . . .
C(2) C(9) C(10) 120.2(3) yes . . .
C(2) C(9) C(14) 122.7(3) yes . . .
C(10) C(9) C(14) 117.0(3) yes . . .
C(9) C(10) C(11) 121.7(4) yes . . .
C(10) C(11) C(12) 120.3(4) yes . . .
C(11) C(12) C(13) 118.8(5) yes . . .
C(12) C(13) C(14) 121.5(5) yes . . .
C(9) C(14) C(13) 120.7(4) yes . . .
C(2) C(15) C(16) 120.7(3) yes . . .
C(2) C(15) C(20) 122.2(3) yes . . .
C(16) C(15) C(20) 116.9(4) yes . . .
C(15) C(16) C(17) 121.4(5) yes . . .
C(16) C(17) C(18) 120.7(6) yes . . .
C(17) C(18) C(19) 119.8(7) yes . . .
C(18) C(19) C(20) 120.4(5) yes . . .
C(15) C(20) C(19) 121.0(4) yes . . .
O(3) C(21) O(4) 123.6(4) yes . . .
O(3) C(21) C(22) 119.1(3) yes . . .
O(4) C(21) C(22) 117.3(4) yes . . .
C(21) C(22) C(23) 105.2(3) yes . . .
C(21) C(22) C(29) 111.7(3) yes . . .
C(21) C(22) C(35) 109.9(3) yes . . .
C(23) C(22) C(29) 107.0(3) yes . . .
C(23) C(22) C(35) 113.8(3) yes . . .
C(29) C(22) C(35) 109.3(3) yes . . .
C(22) C(23) C(24) 123.8(3) yes . . .
C(22) C(23) C(28) 118.3(3) yes . . .
C(24) C(23) C(28) 117.7(3) yes . . .
C(23) C(24) C(25) 120.9(4) yes . . .
C(24) C(25) C(26) 120.0(4) yes . . .
C(25) C(26) C(27) 120.4(5) yes . . .
C(26) C(27) C(28) 119.8(4) yes . . .
C(23) C(28) C(27) 121.3(4) yes . . .
C(22) C(29) C(30) 122.0(4) yes . . .
C(22) C(29) C(34) 119.0(4) yes . . .
C(30) C(29) C(34) 118.7(4) yes . . .
C(29) C(30) C(31) 118.8(6) yes . . .
C(30) C(31) C(32) 120.4(10) yes . . .
C(31) C(32) C(33) 122.1(10) yes . . .
C(32) C(33) C(34) 119.0(8) yes . . .
C(29) C(34) C(33) 120.9(6) yes . . .
C(22) C(35) C(36) 122.4(3) yes . . .
C(22) C(35) C(40) 121.1(3) yes . . .
C(36) C(35) C(40) 116.5(3) yes . . .
C(35) C(36) C(37) 122.5(4) yes . . .
C(36) C(37) C(38) 119.9(4) yes . . .
C(37) C(38) C(39) 119.5(4) yes . . .
C(38) C(39) C(40) 120.7(4) yes . . .
C(35) C(40) C(39) 120.9(4) yes . . .
N(1) C(41) C(42) 107.4(3) yes . . .
N(1) C(41) C(43) 108.0(3) yes . . .
N(1) C(41) C(44) 107.8(3) yes . . .
C(42) C(41) C(43) 111.2(3) yes . . .
C(42) C(41) C(44) 111.3(3) yes . . .
C(43) C(41) C(44) 110.9(3) yes . . .
N(2) C(45) C(46) 107.0(3) yes . . .
N(2) C(45) C(47) 107.6(3) yes . . .
N(2) C(45) C(48) 107.6(3) yes . . .
C(46) C(45) C(47) 110.6(3) yes . . .
C(46) C(45) C(48) 111.6(3) yes . . .
C(47) C(45) C(48) 112.1(3) yes . . .
C(41) N(1) H(31) 109.5 no . . .
C(41) N(1) H(32) 109.5 no . . .
C(41) N(1) H(33) 109.5 no . . .
H(31) N(1) H(32) 109.5 no . . .
H(31) N(1) H(33) 109.5 no . . .
H(32) N(1) H(33) 109.5 no . . .
C(45) N(2) H(34) 109.5 no . . .
C(45) N(2) H(35) 109.5 no . . .
C(45) N(2) H(36) 109.5 no . . .
H(34) N(2) H(35) 109.5 no . . .
H(34) N(2) H(36) 109.5 no . . .
H(35) N(2) H(36) 109.5 no . . .
C(3) C(4) H(1) 119.2 no . . .
C(5) C(4) H(1) 119.2 no . . .
C(4) C(5) H(2) 120.0 no . . .
C(6) C(5) H(2) 120.0 no . . .
C(5) C(6) H(3) 120.2 no . . .
C(7) C(6) H(3) 120.2 no . . .
C(6) C(7) H(4) 119.7 no . . .
C(8) C(7) H(4) 119.7 no . . .
C(3) C(8) H(5) 119.8 no . . .
C(7) C(8) H(5) 119.8 no . . .
C(9) C(10) H(6) 119.1 no . . .
C(11) C(10) H(6) 119.1 no . . .
C(10) C(11) H(7) 119.9 no . . .
C(12) C(11) H(7) 119.9 no . . .
C(11) C(12) H(8) 120.6 no . . .
C(13) C(12) H(8) 120.6 no . . .
C(12) C(13) H(9) 119.3 no . . .
C(14) C(13) H(9) 119.3 no . . .
C(9) C(14) H(10) 119.7 no . . .
C(13) C(14) H(10) 119.7 no . . .
C(15) C(16) H(11) 119.3 no . . .
C(17) C(16) H(11) 119.3 no . . .
C(16) C(17) H(12) 119.7 no . . .
C(18) C(17) H(12) 119.7 no . . .
C(17) C(18) H(13) 120.1 no . . .
C(19) C(18) H(13) 120.1 no . . .
C(18) C(19) H(14) 119.8 no . . .
C(20) C(19) H(14) 119.8 no . . .
C(15) C(20) H(15) 119.5 no . . .
C(19) C(20) H(15) 119.5 no . . .
C(23) C(24) H(16) 119.5 no . . .
C(25) C(24) H(16) 119.5 no . . .
C(24) C(25) H(17) 120.0 no . . .
C(26) C(25) H(17) 120.0 no . . .
C(25) C(26) H(18) 119.8 no . . .
C(27) C(26) H(18) 119.8 no . . .
C(26) C(27) H(19) 120.1 no . . .
C(28) C(27) H(19) 120.1 no . . .
C(23) C(28) H(20) 119.3 no . . .
C(27) C(28) H(20) 119.3 no . . .
C(29) C(30) H(21) 120.6 no . . .
C(31) C(30) H(21) 120.6 no . . .
C(30) C(31) H(22) 119.8 no . . .
C(32) C(31) H(22) 119.8 no . . .
C(31) C(32) H(23) 119.0 no . . .
C(33) C(32) H(23) 119.0 no . . .
C(32) C(33) H(24) 120.5 no . . .
C(34) C(33) H(24) 120.5 no . . .
C(29) C(34) H(25) 119.5 no . . .
C(33) C(34) H(25) 119.5 no . . .
C(35) C(36) H(26) 118.7 no . . .
C(37) C(36) H(26) 118.7 no . . .
C(36) C(37) H(27) 120.1 no . . .
C(38) C(37) H(27) 120.1 no . . .
C(37) C(38) H(28) 120.2 no . . .
C(39) C(38) H(28) 120.2 no . . .
C(38) C(39) H(29) 119.7 no . . .
C(40) C(39) H(29) 119.7 no . . .
C(35) C(40) H(30) 119.6 no . . .
C(39) C(40) H(30) 119.5 no . . .
C(41) C(42) H(37) 109.5 no . . .
C(41) C(42) H(38) 109.5 no . . .
C(41) C(42) H(39) 109.5 no . . .
H(37) C(42) H(38) 109.5 no . . .
H(37) C(42) H(39) 109.5 no . . .
H(38) C(42) H(39) 109.5 no . . .
C(41) C(43) H(40) 109.5 no . . .
C(41) C(43) H(41) 109.5 no . . .
C(41) C(43) H(42) 109.5 no . . .
H(40) C(43) H(41) 109.5 no . . .
H(40) C(43) H(42) 109.5 no . . .
H(41) C(43) H(42) 109.5 no . . .
C(41) C(44) H(43) 109.5 no . . .
C(41) C(44) H(44) 109.5 no . . .
C(41) C(44) H(45) 109.5 no . . .
H(43) C(44) H(44) 109.5 no . . .
H(43) C(44) H(45) 109.5 no . . .
H(44) C(44) H(45) 109.5 no . . .
C(45) C(46) H(46) 109.5 no . . .
C(45) C(46) H(47) 109.5 no . . .
C(45) C(46) H(48) 109.5 no . . .
H(46) C(46) H(47) 109.5 no . . .
H(46) C(46) H(48) 109.5 no . . .
H(47) C(46) H(48) 109.5 no . . .
C(45) C(47) H(49) 109.5 no . . .
C(45) C(47) H(50) 109.5 no . . .
C(45) C(47) H(51) 109.5 no . . .
H(49) C(47) H(50) 109.5 no . . .
H(49) C(47) H(51) 109.5 no . . .
H(50) C(47) H(51) 109.4 no . . .
C(45) C(48) H(52) 109.5 no . . .
C(45) C(48) H(53) 109.5 no . . .
C(45) C(48) H(54) 109.5 no . . .
H(52) C(48) H(53) 109.5 no . . .
H(52) C(48) H(54) 109.5 no . . .
H(53) C(48) H(54) 109.5 no . . .

loop_
_geom_bond_atom_site_label_1
_geom_bond_atom_site_label_2
_geom_bond_distance
_geom_bond_publ_flag
_geom_bond_site_symmetry_1
_geom_bond_site_symmetry_2
O(1) C(1) 1.260(5) yes . .
O(2) C(1) 1.243(5) yes . .
O(3) C(21) 1.251(5) yes . .
O(4) C(21) 1.249(6) yes . .
N(1) C(41) 1.500(5) yes . .
N(2) C(45) 1.497(5) yes . .
C(1) C(2) 1.575(5) yes . .
C(2) C(3) 1.534(5) yes . .
C(2) C(9) 1.535(5) yes . .
C(2) C(15) 1.543(5) yes . .
C(3) C(4) 1.402(6) yes . .
C(3) C(8) 1.384(6) yes . .
C(4) C(5) 1.386(6) yes . .
C(5) C(6) 1.379(8) yes . .
C(6) C(7) 1.376(8) yes . .
C(7) C(8) 1.408(6) yes . .
C(9) C(10) 1.389(6) yes . .
C(9) C(14) 1.397(5) yes . .
C(10) C(11) 1.392(6) yes . .
C(11) C(12) 1.370(8) yes . .
C(12) C(13) 1.374(8) yes . .
C(13) C(14) 1.384(7) yes . .
C(15) C(16) 1.392(6) yes . .
C(15) C(20) 1.387(5) yes . .
C(16) C(17) 1.389(8) yes . .
C(17) C(18) 1.358(10) yes . .
C(18) C(19) 1.358(10) yes . .
C(19) C(20) 1.407(8) yes . .
C(21) C(22) 1.563(6) yes . .
C(22) C(23) 1.547(5) yes . .
C(22) C(29) 1.539(5) yes . .
C(22) C(35) 1.532(5) yes . .
C(23) C(24) 1.382(6) yes . .
C(23) C(28) 1.397(6) yes . .
C(24) C(25) 1.405(6) yes . .
C(25) C(26) 1.363(8) yes . .
C(26) C(27) 1.373(8) yes . .
C(27) C(28) 1.387(6) yes . .
C(29) C(30) 1.389(7) yes . .
C(29) C(34) 1.402(7) yes . .
C(30) C(31) 1.431(12) yes . .
C(31) C(32) 1.340(18) yes . .
C(32) C(33) 1.360(19) yes . .
C(33) C(34) 1.399(8) yes . .
C(35) C(36) 1.392(6) yes . .
C(35) C(40) 1.406(6) yes . .
C(36) C(37) 1.391(6) yes . .
C(37) C(38) 1.367(7) yes . .
C(38) C(39) 1.385(7) yes . .
C(39) C(40) 1.392(6) yes . .
C(41) C(42) 1.522(5) yes . .
C(41) C(43) 1.519(6) yes . .
C(41) C(44) 1.516(6) yes . .
C(45) C(46) 1.525(5) yes . .
C(45) C(47) 1.528(6) yes . .
C(45) C(48) 1.516(6) yes . .
N(1) H(31) 0.900 no . .
N(1) H(32) 0.900 no . .
N(1) H(33) 0.900 no . .
N(2) H(34) 0.900 no . .
N(2) H(35) 0.900 no . .
N(2) H(36) 0.900 no . .
C(4) H(1) 0.940 no . .
C(5) H(2) 0.940 no . .
C(6) H(3) 0.940 no . .
C(7) H(4) 0.940 no . .
C(8) H(5) 0.940 no . .
C(10) H(6) 0.940 no . .
C(11) H(7) 0.940 no . .
C(12) H(8) 0.940 no . .
C(13) H(9) 0.940 no . .
C(14) H(10) 0.940 no . .
C(16) H(11) 0.940 no . .
C(17) H(12) 0.940 no . .
C(18) H(13) 0.940 no . .
C(19) H(14) 0.940 no . .
C(20) H(15) 0.940 no . .
C(24) H(16) 0.940 no . .
C(25) H(17) 0.940 no . .
C(26) H(18) 0.940 no . .
C(27) H(19) 0.940 no . .
C(28) H(20) 0.940 no . .
C(30) H(21) 0.940 no . .
C(31) H(22) 0.940 no . .
C(32) H(23) 0.940 no . .
C(33) H(24) 0.940 no . .
C(34) H(25) 0.940 no . .
C(36) H(26) 0.940 no . .
C(37) H(27) 0.940 no . .
C(38) H(28) 0.940 no . .
C(39) H(29) 0.940 no . .
C(40) H(30) 0.940 no . .
C(42) H(37) 0.970 no . .
C(42) H(38) 0.970 no . .
C(42) H(39) 0.970 no . .
C(43) H(40) 0.970 no . .
C(43) H(41) 0.970 no . .
C(43) H(42) 0.970 no . .
C(44) H(43) 0.970 no . .
C(44) H(44) 0.970 no . .
C(44) H(45) 0.970 no . .
C(46) H(46) 0.970 no . .
C(46) H(47) 0.970 no . .
C(46) H(48) 0.970 no . .
C(47) H(49) 0.970 no . .
C(47) H(50) 0.970 no . .
C(47) H(51) 0.970 no . .
C(48) H(52) 0.970 no . .
C(48) H(53) 0.970 no . .
C(48) H(54) 0.970 no . .

loop_
_geom_contact_atom_site_label_1
_geom_contact_atom_site_label_2
_geom_contact_distance
_geom_contact_publ_flag
_geom_contact_site_symmetry_1
_geom_contact_site_symmetry_2
O(1) O(2) 2.206(4) ? . .
O(1) N(1) 2.857(4) ? . 2_556
O(1) N(2) 2.827(4) ? . 6_556
O(1) C(2) 2.438(4) ? . .
O(1) C(3) 2.738(4) ? . .
O(1) C(4) 2.824(4) ? . .
O(1) C(9) 3.596(4) ? . .
O(1) C(15) 3.336(5) ? . .
O(1) C(41) 3.577(5) ? . 2_556
O(1) C(42) 3.507(5) ? . 2_556
O(2) O(1) 2.206(4) ? . .
O(2) N(1) 2.693(4) ? . .
O(2) C(2) 2.423(4) ? . .
O(2) C(9) 2.852(5) ? . .
O(2) C(14) 2.874(6) ? . .
O(2) C(15) 3.050(5) ? . .
O(2) C(16) 2.926(6) ? . .
O(2) C(41) 3.366(5) ? . .
O(2) C(43) 3.412(5) ? . .
O(2) C(44) 3.461(6) ? . .
O(3) O(4) 2.203(5) ? . .
O(3) N(1) 2.838(4) ? . 6_546
O(3) N(2) 2.838(4) ? . .
O(3) C(22) 2.430(4) ? . .
O(3) C(23) 3.198(4) ? . .
O(3) C(35) 2.790(5) ? . .
O(3) C(40) 2.844(5) ? . .
O(3) C(43) 3.596(5) ? . 6_546
O(4) O(3) 2.203(5) ? . .
O(4) N(2) 2.707(5) ? . 2_656
O(4) C(22) 2.407(5) ? . .
O(4) C(23) 3.107(5) ? . .
O(4) C(28) 3.036(5) ? . .
O(4) C(29) 2.800(6) ? . .
O(4) C(30) 2.839(8) ? . .
O(4) C(45) 3.353(5) ? . 2_656
O(4) C(46) 3.280(5) ? . 2_656
O(4) C(47) 3.509(6) ? . 2_656
N(1) O(1) 2.857(4) ? . 2_556
N(1) O(2) 2.693(4) ? . .
N(1) O(3) 2.838(4) ? . 6_556
N(1) C(42) 2.436(5) ? . .
N(1) C(43) 2.443(5) ? . .
N(1) C(44) 2.437(5) ? . .
N(2) O(1) 2.827(4) ? . 6_546
N(2) O(3) 2.838(4) ? . .
N(2) O(4) 2.707(5) ? . 2_656
N(2) C(46) 2.429(5) ? . .
N(2) C(47) 2.441(5) ? . .
N(2) C(48) 2.431(5) ? . .
C(1) C(3) 2.543(5) ? . .
C(1) C(4) 3.126(5) ? . .
C(1) C(8) 3.584(6) ? . .
C(1) C(9) 2.540(6) ? . .
C(1) C(14) 2.895(6) ? . .
C(1) C(15) 2.509(6) ? . .
C(1) C(16) 2.939(7) ? . .
C(2) O(1) 2.438(4) ? . .
C(2) O(2) 2.423(4) ? . .
C(2) C(4) 2.546(5) ? . .
C(2) C(8) 2.553(6) ? . .
C(2) C(10) 2.535(5) ? . .
C(2) C(14) 2.574(5) ? . .
C(2) C(16) 2.552(6) ? . .
C(2) C(20) 2.567(6) ? . .
C(3) O(1) 2.738(4) ? . .
C(3) C(1) 2.543(5) ? . .
C(3) C(5) 2.433(6) ? . .
C(3) C(6) 2.809(6) ? . .
C(3) C(7) 2.423(6) ? . .
C(3) C(9) 2.512(5) ? . .
C(3) C(10) 3.265(6) ? . .
C(3) C(14) 3.414(5) ? . .
C(3) C(15) 2.559(6) ? . .
C(3) C(20) 2.908(6) ? . .
C(4) O(1) 2.824(4) ? . .
C(4) C(1) 3.126(5) ? . .
C(4) C(2) 2.546(5) ? . .
C(4) C(6) 2.395(7) ? . .
C(4) C(7) 2.752(7) ? . .
C(4) C(8) 2.386(6) ? . .
C(4) C(15) 3.088(6) ? . .
C(4) C(20) 3.091(7) ? . .
C(5) C(3) 2.433(6) ? . .
C(5) C(7) 2.381(8) ? . .
C(5) C(8) 2.773(7) ? . .
C(6) C(3) 2.809(6) ? . .
C(6) C(4) 2.395(7) ? . .
C(6) C(8) 2.418(7) ? . .
C(7) C(3) 2.423(6) ? . .
C(7) C(4) 2.752(7) ? . .
C(7) C(5) 2.381(8) ? . .
C(8) C(1) 3.584(6) ? . .
C(8) C(2) 2.553(6) ? . .
C(8) C(4) 2.386(6) ? . .
C(8) C(5) 2.773(7) ? . .
C(8) C(6) 2.418(7) ? . .
C(8) C(9) 2.806(5) ? . .
C(8) C(10) 3.317(6) ? . .
C(8) C(14) 3.443(6) ? . .
C(9) O(1) 3.596(4) ? . .
C(9) O(2) 2.852(5) ? . .
C(9) C(1) 2.540(6) ? . .
C(9) C(3) 2.512(5) ? . .
C(9) C(8) 2.806(5) ? . .
C(9) C(11) 2.429(6) ? . .
C(9) C(12) 2.814(6) ? . .
C(9) C(13) 2.416(6) ? . .
C(9) C(15) 2.489(5) ? . .
C(9) C(16) 3.136(6) ? . .
C(9) C(20) 3.451(6) ? . .
C(10) C(2) 2.535(5) ? . .
C(10) C(3) 3.265(6) ? . .
C(10) C(8) 3.317(6) ? . .
C(10) C(12) 2.396(7) ? . .
C(10) C(13) 2.734(7) ? . .
C(10) C(14) 2.376(6) ? . .
C(10) C(15) 2.872(6) ? . .
C(10) C(16) 3.460(6) ? . .
C(10) C(20) 3.427(6) ? . .
C(11) C(9) 2.429(6) ? . .
C(11) C(13) 2.362(8) ? . .
C(11) C(14) 2.756(7) ? . .
C(12) C(9) 2.814(6) ? . .
C(12) C(10) 2.396(7) ? . .
C(12) C(14) 2.406(7) ? . .
C(13) C(9) 2.416(6) ? . .
C(13) C(10) 2.734(7) ? . .
C(13) C(11) 2.362(8) ? . .
C(14) O(2) 2.874(6) ? . .
C(14) C(1) 2.895(6) ? . .
C(14) C(2) 2.574(5) ? . .
C(14) C(3) 3.414(5) ? . .
C(14) C(8) 3.443(6) ? . .
C(14) C(10) 2.376(6) ? . .
C(14) C(11) 2.756(7) ? . .
C(14) C(12) 2.406(7) ? . .
C(15) O(1) 3.336(5) ? . .
C(15) O(2) 3.050(5) ? . .
C(15) C(1) 2.509(6) ? . .
C(15) C(3) 2.559(6) ? . .
C(15) C(4) 3.088(6) ? . .
C(15) C(9) 2.489(5) ? . .
C(15) C(10) 2.872(6) ? . .
C(15) C(17) 2.425(7) ? . .
C(15) C(18) 2.806(9) ? . .
C(15) C(19) 2.431(7) ? . .
C(16) O(2) 2.926(6) ? . .
C(16) C(1) 2.939(7) ? . .
C(16) C(2) 2.552(6) ? . .
C(16) C(9) 3.136(6) ? . .
C(16) C(10) 3.460(6) ? . .
C(16) C(18) 2.387(9) ? . .
C(16) C(19) 2.740(7) ? . .
C(16) C(20) 2.368(7) ? . .
C(17) C(15) 2.425(7) ? . .
C(17) C(19) 2.349(9) ? . .
C(17) C(20) 2.743(8) ? . .
C(18) C(15) 2.806(9) ? . .
C(18) C(16) 2.387(9) ? . .
C(18) C(20) 2.398(9) ? . .
C(19) C(15) 2.431(7) ? . .
C(19) C(16) 2.740(7) ? . .
C(19) C(17) 2.349(9) ? . .
C(20) C(2) 2.567(6) ? . .
C(20) C(3) 2.908(6) ? . .
C(20) C(4) 3.091(7) ? . .
C(20) C(9) 3.451(6) ? . .
C(20) C(10) 3.427(6) ? . .
C(20) C(16) 2.368(7) ? . .
C(20) C(17) 2.743(8) ? . .
C(20) C(18) 2.398(9) ? . .
C(21) C(23) 2.470(5) ? . .
C(21) C(28) 2.937(6) ? . .
C(21) C(29) 2.566(6) ? . .
C(21) C(30) 2.966(8) ? . .
C(21) C(35) 2.534(6) ? . .
C(21) C(36) 3.599(6) ? . .
C(21) C(40) 3.137(6) ? . .
C(22) O(3) 2.430(4) ? . .
C(22) O(4) 2.407(5) ? . .
C(22) C(24) 2.584(5) ? . .
C(22) C(28) 2.529(5) ? . .
C(22) C(30) 2.562(7) ? . .
C(22) C(34) 2.535(6) ? . .
C(22) C(36) 2.563(5) ? . .
C(22) C(40) 2.559(6) ? . .
C(23) O(3) 3.198(4) ? . .
C(23) O(4) 3.107(5) ? . .
C(23) C(21) 2.470(5) ? . .
C(23) C(25) 2.425(6) ? . .
C(23) C(26) 2.796(6) ? . .
C(23) C(27) 2.427(6) ? . .
C(23) C(29) 2.480(6) ? . .
C(23) C(34) 2.815(6) ? . .
C(23) C(35) 2.579(5) ? . .
C(23) C(40) 3.121(6) ? . .
C(24) C(22) 2.584(5) ? . .
C(24) C(26) 2.397(7) ? . .
C(24) C(27) 2.759(7) ? . .
C(24) C(28) 2.377(6) ? . .
C(24) C(29) 3.525(6) ? . .
C(24) C(34) 3.512(7) ? . .
C(24) C(35) 2.950(5) ? . .
C(24) C(40) 3.064(6) ? . .
C(25) C(23) 2.425(6) ? . .
C(25) C(27) 2.374(8) ? . .
C(25) C(28) 2.752(7) ? . .
C(26) C(23) 2.796(6) ? . .
C(26) C(24) 2.397(7) ? . .
C(26) C(28) 2.389(7) ? . .
C(27) C(23) 2.427(6) ? . .
C(27) C(24) 2.759(7) ? . .
C(27) C(25) 2.374(8) ? . .
C(28) O(4) 3.036(5) ? . .
C(28) C(21) 2.937(6) ? . .
C(28) C(22) 2.529(5) ? . .
C(28) C(24) 2.377(6) ? . .
C(28) C(25) 2.752(7) ? . .
C(28) C(26) 2.389(7) ? . .
C(28) C(29) 3.006(6) ? . .
C(28) C(34) 3.215(6) ? . .
C(29) O(4) 2.800(6) ? . .
C(29) C(21) 2.566(6) ? . .
C(29) C(23) 2.480(6) ? . .
C(29) C(24) 3.525(6) ? . .
C(29) C(28) 3.006(6) ? . .
C(29) C(31) 2.427(12) ? . .
C(29) C(32) 2.779(12) ? . .
C(29) C(33) 2.437(8) ? . .
C(29) C(35) 2.505(6) ? . .
C(29) C(36) 2.804(6) ? . .
C(30) O(4) 2.839(8) ? . .
C(30) C(21) 2.966(8) ? . .
C(30) C(22) 2.562(7) ? . .
C(30) C(32) 2.406(13) ? . .
C(30) C(33) 2.789(11) ? . .
C(30) C(34) 2.401(8) ? . .
C(30) C(35) 3.328(7) ? . .
C(30) C(36) 3.312(7) ? . .
C(31) C(29) 2.427(12) ? . .
C(31) C(33) 2.363(16) ? . .
C(31) C(34) 2.752(13) ? . .
C(32) C(29) 2.779(12) ? . .
C(32) C(30) 2.406(13) ? . .
C(32) C(34) 2.377(14) ? . .
C(33) C(29) 2.437(8) ? . .
C(33) C(30) 2.789(11) ? . .
C(33) C(31) 2.363(16) ? . .
C(34) C(22) 2.535(6) ? . .
C(34) C(23) 2.815(6) ? . .
C(34) C(24) 3.512(7) ? . .
C(34) C(28) 3.215(6) ? . .
C(34) C(30) 2.401(8) ? . .
C(34) C(31) 2.752(13) ? . .
C(34) C(32) 2.377(14) ? . .
C(34) C(35) 3.289(6) ? . .
C(34) C(36) 3.381(6) ? . .
C(35) O(3) 2.790(5) ? . .
C(35) C(21) 2.534(6) ? . .
C(35) C(23) 2.579(5) ? . .
C(35) C(24) 2.950(5) ? . .
C(35) C(29) 2.505(6) ? . .
C(35) C(30) 3.328(7) ? . .
C(35) C(34) 3.289(6) ? . .
C(35) C(37) 2.440(6) ? . .
C(35) C(38) 2.821(6) ? . .
C(35) C(39) 2.434(6) ? . .
C(36) C(21) 3.599(6) ? . .
C(36) C(22) 2.563(5) ? . .
C(36) C(29) 2.804(6) ? . .
C(36) C(30) 3.312(7) ? . .
C(36) C(34) 3.381(6) ? . .
C(36) C(38) 2.387(6) ? . .
C(36) C(39) 2.742(6) ? . .
C(36) C(40) 2.379(6) ? . .
C(37) C(35) 2.440(6) ? . .
C(37) C(39) 2.378(7) ? . .
C(37) C(40) 2.769(6) ? . .
C(38) C(35) 2.821(6) ? . .
C(38) C(36) 2.387(6) ? . .
C(38) C(40) 2.414(6) ? . .
C(39) C(35) 2.434(6) ? . .
C(39) C(36) 2.742(6) ? . .
C(39) C(37) 2.378(7) ? . .
C(40) O(3) 2.844(5) ? . .
C(40) C(21) 3.137(6) ? . .
C(40) C(22) 2.559(6) ? . .
C(40) C(23) 3.121(6) ? . .
C(40) C(24) 3.064(6) ? . .
C(40) C(36) 2.379(6) ? . .
C(40) C(37) 2.769(6) ? . .
C(40) C(38) 2.414(6) ? . .
C(41) O(1) 3.577(5) ? . 2_556
C(41) O(2) 3.366(5) ? . .
C(42) O(1) 3.507(5) ? . 2_556
C(42) N(1) 2.436(5) ? . .
C(42) C(43) 2.510(6) ? . .
C(42) C(44) 2.509(7) ? . .
C(43) O(2) 3.412(5) ? . .
C(43) O(3) 3.596(5) ? . 6_556
C(43) N(1) 2.443(5) ? . .
C(43) C(42) 2.510(6) ? . .
C(43) C(44) 2.500(6) ? . .
C(44) O(2) 3.461(6) ? . .
C(44) N(1) 2.437(5) ? . .
C(44) C(42) 2.509(7) ? . .
C(44) C(43) 2.500(6) ? . .
C(45) O(4) 3.353(5) ? . 2_656
C(46) O(4) 3.280(5) ? . 2_656
C(46) N(2) 2.429(5) ? . .
C(46) C(47) 2.511(6) ? . .
C(46) C(48) 2.515(6) ? . .
C(47) O(4) 3.509(6) ? . 2_656
C(47) N(2) 2.441(5) ? . .
C(47) C(46) 2.511(6) ? . .
C(47) C(48) 2.525(6) ? . .
C(48) N(2) 2.431(5) ? . .
C(48) C(46) 2.515(6) ? . .
C(48) C(47) 2.525(6) ? . .
O(1) H(1) 2.621 ? . .
O(1) H(10) 3.367 ? . .
O(1) H(31) 1.970 ? . 2_556
O(1) H(32) 3.145 ? . .
O(1) H(32) 3.368 ? . 2_556
O(1) H(33) 3.203 ? . 2_556
O(1) H(34) 3.236 ? . 6_556
O(1) H(35) 3.235 ? . 6_556
O(1) H(36) 1.927 ? . 6_556
O(1) H(37) 2.795 ? . 2_556
O(1) H(43) 3.120 ? . 2_556
O(1) H(47) 3.026 ? . 6_556
O(1) H(54) 3.031 ? . 6_556
O(2) H(10) 2.480 ? . .
O(2) H(11) 2.286 ? . .
O(2) H(31) 3.170 ? . .
O(2) H(31) 3.306 ? . 2_556
O(2) H(32) 1.803 ? . .
O(2) H(33) 3.131 ? . .
O(2) H(36) 3.123 ? . 6_556
O(2) H(41) 2.706 ? . .
O(2) H(45) 2.766 ? . .
O(2) H(54) 3.473 ? . 6_556
O(3) H(21) 3.580 ? . .
O(3) H(30) 2.557 ? . .
O(3) H(31) 3.353 ? . 6_546
O(3) H(32) 3.108 ? . 6_546
O(3) H(33) 1.962 ? . 6_546
O(3) H(34) 3.213 ? . .
O(3) H(34) 3.110 ? . 2_656
O(3) H(35) 1.939 ? . .
O(3) H(36) 3.277 ? . .
O(3) H(38) 3.320 ? . 6_546
O(3) H(40) 2.926 ? . 6_546
O(3) H(51) 3.008 ? . .
O(3) H(52) 3.137 ? . .
O(4) H(20) 2.434 ? . .
O(4) H(21) 2.465 ? . .
O(4) H(33) 3.070 ? . 6_546
O(4) H(34) 1.828 ? . 2_656
O(4) H(35) 3.421 ? . .
O(4) H(35) 3.240 ? . 2_656
O(4) H(36) 3.096 ? . 2_656
O(4) H(38) 3.506 ? . 6_546
O(4) H(46) 2.572 ? . 2_656
O(4) H(47) 3.597 ? . 2_656
O(4) H(49) 2.848 ? . 2_656
N(1) H(35) 3.405 ? . 6_556
N(1) H(36) 3.357 ? . 5_455
N(1) H(37) 2.630 ? . .
N(1) H(38) 2.601 ? . .
N(1) H(39) 3.281 ? . .
N(1) H(40) 2.640 ? . .
N(1) H(41) 2.609 ? . .
N(1) H(42) 3.286 ? . .
N(1) H(43) 2.632 ? . .
N(1) H(44) 3.281 ? . .
N(1) H(45) 2.602 ? . .
N(2) H(31) 3.381 ? . 5_545
N(2) H(33) 3.548 ? . 5_545
N(2) H(33) 3.519 ? . 6_546
N(2) H(46) 2.630 ? . .
N(2) H(47) 2.587 ? . .
N(2) H(48) 3.275 ? . .
N(2) H(49) 2.639 ? . .
N(2) H(50) 3.285 ? . .
N(2) H(51) 2.606 ? . .
N(2) H(52) 2.636 ? . .
N(2) H(53) 3.276 ? . .
N(2) H(54) 2.588 ? . .
C(1) H(1) 3.001 ? . .
C(1) H(10) 2.552 ? . .
C(1) H(11) 2.670 ? . .
C(1) H(31) 2.821 ? . 2_556
C(1) H(32) 2.778 ? . .
C(1) H(36) 2.769 ? . 6_556
C(1) H(43) 3.439 ? . 2_556
C(1) H(54) 3.150 ? . 6_556
C(2) H(1) 2.681 ? . .
C(2) H(5) 2.708 ? . .
C(2) H(6) 2.667 ? . .
C(2) H(10) 2.734 ? . .
C(2) H(11) 2.689 ? . .
C(2) H(15) 2.719 ? . .
C(3) H(1) 2.034 ? . .
C(3) H(2) 3.277 ? . .
C(3) H(4) 3.266 ? . .
C(3) H(5) 2.023 ? . .
C(3) H(6) 3.266 ? . .
C(3) H(7) 3.442 ? . 3_556
C(3) H(10) 3.509 ? . .
C(3) H(15) 2.540 ? . .
C(3) H(37) 3.400 ? . 2_556
C(3) H(43) 3.251 ? . 2_556
C(4) H(2) 2.026 ? . .
C(4) H(3) 3.245 ? . .
C(4) H(5) 3.241 ? . .
C(4) H(7) 3.257 ? . 3_556
C(4) H(15) 2.603 ? . .
C(4) H(37) 2.974 ? . 2_556
C(4) H(47) 3.305 ? . 6_556
C(4) H(50) 3.268 ? . 8_454
C(5) H(1) 2.019 ? . .
C(5) H(3) 2.022 ? . .
C(5) H(4) 3.229 ? . .
C(5) H(7) 3.000 ? . 3_556
C(5) H(15) 3.486 ? . .
C(5) H(28) 3.293 ? . 8_454
C(5) H(37) 2.943 ? . 2_556
C(5) H(50) 3.243 ? . 8_454
C(6) H(1) 3.237 ? . .
C(6) H(2) 2.020 ? . .
C(6) H(4) 2.015 ? . .
C(6) H(5) 3.260 ? . .
C(6) H(7) 2.913 ? . 3_556
C(6) H(18) 3.403 ? . 3_556
C(6) H(27) 3.384 ? . 8_454
C(6) H(28) 3.392 ? . 8_454
C(6) H(37) 3.324 ? . 2_556
C(7) H(2) 3.230 ? . .
C(7) H(3) 2.020 ? . .
C(7) H(5) 2.044 ? . .
C(7) H(6) 3.258 ? . 3_556
C(7) H(7) 3.070 ? . 3_556
C(7) H(18) 3.398 ? . 3_556
C(7) H(23) 3.184 ? . 5_445
C(7) H(43) 3.453 ? . 2_556
C(8) H(1) 3.235 ? . .
C(8) H(3) 3.268 ? . .
C(8) H(4) 2.044 ? . .
C(8) H(6) 3.449 ? . .
C(8) H(6) 3.201 ? . 3_556
C(8) H(7) 3.332 ? . 3_556
C(8) H(15) 3.378 ? . .
C(8) H(23) 3.168 ? . 5_445
C(8) H(43) 3.030 ? . 2_556
C(9) H(5) 2.417 ? . .
C(9) H(6) 2.021 ? . .
C(9) H(7) 3.271 ? . .
C(9) H(9) 3.258 ? . .
C(9) H(10) 2.033 ? . .
C(9) H(11) 3.081 ? . .
C(9) H(17) 3.439 ? . .
C(10) H(5) 2.801 ? . .
C(10) H(7) 2.031 ? . .
C(10) H(8) 3.248 ? . .
C(10) H(10) 3.230 ? . .
C(10) H(15) 3.567 ? . .
C(10) H(17) 3.314 ? . .
C(10) H(18) 3.221 ? . .
C(11) H(5) 3.504 ? . .
C(11) H(6) 2.024 ? . .
C(11) H(8) 2.018 ? . .
C(11) H(9) 3.210 ? . .
C(11) H(15) 3.088 ? . 3_556
C(11) H(17) 3.127 ? . .
C(11) H(18) 3.110 ? . .
C(11) H(27) 3.491 ? . 6_546
C(12) H(6) 3.236 ? . .
C(12) H(7) 2.011 ? . .
C(12) H(9) 2.009 ? . .
C(12) H(10) 3.246 ? . .
C(12) H(17) 3.013 ? . .
C(12) H(22) 3.254 ? . 5_445
C(12) H(26) 3.301 ? . 6_546
C(12) H(27) 3.560 ? . 6_546
C(12) H(49) 3.552 ? . 6_546
C(12) H(50) 3.574 ? . 6_546
C(13) H(5) 3.573 ? . .
C(13) H(7) 3.214 ? . .
C(13) H(8) 2.021 ? . .
C(13) H(9) 3.168 ? . 2_556
C(13) H(10) 2.021 ? . .
C(13) H(17) 3.102 ? . .
C(13) H(22) 2.776 ? . 5_445
C(13) H(22) 3.201 ? . 6_546
C(14) H(5) 2.874 ? . .
C(14) H(6) 3.228 ? . .
C(14) H(8) 3.254 ? . .
C(14) H(9) 2.018 ? . .
C(14) H(17) 3.327 ? . .
C(14) H(22) 3.275 ? . 5_445
C(14) H(45) 3.293 ? . .
C(15) H(1) 2.877 ? . .
C(15) H(6) 2.568 ? . .
C(15) H(11) 2.025 ? . .
C(15) H(12) 3.266 ? . .
C(15) H(14) 3.274 ? . .
C(15) H(15) 2.023 ? . .
C(15) H(54) 3.277 ? . 6_556
C(16) H(6) 3.248 ? . .
C(16) H(12) 2.026 ? . .
C(16) H(13) 3.236 ? . .
C(16) H(15) 3.223 ? . .
C(16) H(54) 3.145 ? . 6_556
C(17) H(11) 2.022 ? . .
C(17) H(13) 2.002 ? . .
C(17) H(14) 3.197 ? . .
C(18) H(11) 3.226 ? . .
C(18) H(12) 1.997 ? . .
C(18) H(14) 1.999 ? . .
C(18) H(15) 3.239 ? . .
C(18) H(20) 3.482 ? . 7_556
C(19) H(6) 3.600 ? . .
C(19) H(12) 3.196 ? . .
C(19) H(13) 2.002 ? . .
C(19) H(15) 2.041 ? . .
C(19) H(46) 3.221 ? . 8_454
C(19) H(48) 3.498 ? . 8_454
C(19) H(49) 3.527 ? . 8_454
C(20) H(1) 2.897 ? . .
C(20) H(6) 2.775 ? . .
C(20) H(11) 3.221 ? . .
C(20) H(13) 3.250 ? . .
C(20) H(14) 2.044 ? . .
C(20) H(48) 3.469 ? . 8_454
C(20) H(50) 3.489 ? . 8_454
C(21) H(20) 2.712 ? . .
C(21) H(21) 2.659 ? . .
C(21) H(30) 3.015 ? . .
C(21) H(33) 2.721 ? . 6_546
C(21) H(34) 2.785 ? . 2_656
C(21) H(35) 2.877 ? . .
C(21) H(38) 3.315 ? . 6_546
C(21) H(51) 3.335 ? . .
C(22) H(16) 2.747 ? . .
C(22) H(20) 2.650 ? . .
C(22) H(21) 2.730 ? . .
C(22) H(25) 2.667 ? . .
C(22) H(26) 2.706 ? . .
C(22) H(30) 2.706 ? . .
C(23) H(16) 2.018 ? . .
C(23) H(17) 3.268 ? . .
C(23) H(19) 3.272 ? . .
C(23) H(20) 2.030 ? . .
C(23) H(25) 2.476 ? . .
C(23) H(30) 2.924 ? . .
C(23) H(38) 3.192 ? . 6_546
C(24) H(17) 2.044 ? . .
C(24) H(18) 3.247 ? . .
C(24) H(20) 3.227 ? . .
C(24) H(25) 2.863 ? . .
C(24) H(30) 2.817 ? . .
C(24) H(41) 3.518 ? . .
C(24) H(42) 3.367 ? . .
C(25) H(11) 3.581 ? . .
C(25) H(16) 2.040 ? . .
C(25) H(18) 2.004 ? . .
C(25) H(19) 3.221 ? . .
C(25) H(25) 3.589 ? . .
C(25) H(27) 3.436 ? . 6_546
C(26) H(16) 3.240 ? . .
C(26) H(17) 2.006 ? . .
C(26) H(19) 2.016 ? . .
C(26) H(20) 3.232 ? . .
C(26) H(27) 3.152 ? . 6_546
C(27) H(13) 3.560 ? . 7_556
C(27) H(17) 3.222 ? . .
C(27) H(18) 2.013 ? . .
C(27) H(20) 2.022 ? . .
C(27) H(38) 3.097 ? . 6_546
C(28) H(13) 3.283 ? . 7_556
C(28) H(16) 3.231 ? . .
C(28) H(18) 3.237 ? . .
C(28) H(19) 2.029 ? . .
C(28) H(25) 2.948 ? . .
C(28) H(38) 2.804 ? . 6_546
C(29) H(14) 3.533 ? . 7_556
C(29) H(20) 2.882 ? . .
C(29) H(21) 2.035 ? . .
C(29) H(22) 3.274 ? . .
C(29) H(24) 3.286 ? . .
C(29) H(25) 2.037 ? . .
C(29) H(26) 2.403 ? . .
C(30) H(8) 3.372 ? . 6_556
C(30) H(9) 3.385 ? . 6_556
C(30) H(14) 3.131 ? . 7_556
C(30) H(22) 2.065 ? . .
C(30) H(23) 3.252 ? . .
C(30) H(25) 3.250 ? . .
C(30) H(26) 2.710 ? . .
C(30) H(49) 3.551 ? . 2_656
C(31) H(9) 3.588 ? . 5_555
C(31) H(9) 2.815 ? . 6_556
C(31) H(14) 2.917 ? . 7_556
C(31) H(21) 2.074 ? . .
C(31) H(23) 1.975 ? . .
C(31) H(24) 3.206 ? . .
C(31) H(26) 3.400 ? . .
C(32) H(4) 3.468 ? . 5_555
C(32) H(5) 3.432 ? . 5_555
C(32) H(14) 3.131 ? . 7_556
C(32) H(21) 3.249 ? . .
C(32) H(22) 1.983 ? . .
C(32) H(24) 2.008 ? . .
C(32) H(25) 3.223 ? . .
C(32) H(44) 3.532 ? . 6_556
C(33) H(13) 3.373 ? . 7_556
C(33) H(14) 3.559 ? . 7_556
C(33) H(22) 3.205 ? . .
C(33) H(23) 1.993 ? . .
C(33) H(25) 2.034 ? . .
C(33) H(26) 3.531 ? . .
C(33) H(29) 3.214 ? . 6_556
C(34) H(13) 3.312 ? . 7_556
C(34) H(20) 3.294 ? . .
C(34) H(21) 3.258 ? . .
C(34) H(23) 3.225 ? . .
C(34) H(24) 2.044 ? . .
C(34) H(26) 2.883 ? . .
C(34) H(41) 3.566 ? . .
C(34) H(42) 3.211 ? . .
C(35) H(16) 2.588 ? . .
C(35) H(21) 3.413 ? . .
C(35) H(25) 3.333 ? . .
C(35) H(26) 2.020 ? . .
C(35) H(27) 3.281 ? . .
C(35) H(29) 3.278 ? . .
C(35) H(30) 2.041 ? . .
C(35) H(42) 3.083 ? . .
C(35) H(51) 3.031 ? . .
C(36) H(8) 3.069 ? . 6_556
C(36) H(16) 3.537 ? . .
C(36) H(21) 3.484 ? . .
C(36) H(25) 3.586 ? . .
C(36) H(27) 2.032 ? . .
C(36) H(28) 3.239 ? . .
C(36) H(30) 3.234 ? . .
C(36) H(42) 2.771 ? . .
C(36) H(51) 3.023 ? . .
C(37) H(2) 3.505 ? . 8_555
C(37) H(3) 3.502 ? . 8_555
C(37) H(8) 3.375 ? . 6_556
C(37) H(26) 2.019 ? . .
C(37) H(28) 2.011 ? . .
C(37) H(29) 3.224 ? . .
C(37) H(39) 2.892 ? . .
C(37) H(42) 3.167 ? . .
C(37) H(51) 3.348 ? . .
C(38) H(2) 3.060 ? . 8_555
C(38) H(3) 3.459 ? . 8_555
C(38) H(26) 3.226 ? . .
C(38) H(27) 2.009 ? . .
C(38) H(29) 2.023 ? . .
C(38) H(30) 3.256 ? . .
C(38) H(39) 3.021 ? . .
C(38) H(44) 3.556 ? . .
C(38) H(52) 3.559 ? . .
C(39) H(16) 3.395 ? . .
C(39) H(24) 3.060 ? . 6_546
C(39) H(27) 3.229 ? . .
C(39) H(28) 2.029 ? . .
C(39) H(30) 2.028 ? . .
C(39) H(44) 3.355 ? . .
C(39) H(52) 2.901 ? . .
C(40) H(16) 2.480 ? . .
C(40) H(24) 3.440 ? . 6_546
C(40) H(26) 3.231 ? . .
C(40) H(28) 3.262 ? . .
C(40) H(29) 2.029 ? . .
C(40) H(40) 3.369 ? . 6_546
C(40) H(44) 3.564 ? . .
C(40) H(51) 3.355 ? . .
C(40) H(52) 2.997 ? . .
C(41) H(31) 1.990 ? . .
C(41) H(32) 1.990 ? . .
C(41) H(33) 1.990 ? . .
C(41) H(37) 2.060 ? . .
C(41) H(38) 2.060 ? . .
C(41) H(39) 2.060 ? . .
C(41) H(40) 2.057 ? . .
C(41) H(41) 2.057 ? . .
C(41) H(42) 2.057 ? . .
C(41) H(43) 2.054 ? . .
C(41) H(44) 2.054 ? . .
C(41) H(45) 2.054 ? . .
C(42) H(31) 2.583 ? . .
C(42) H(32) 3.222 ? . .
C(42) H(33) 2.587 ? . .
C(42) H(40) 2.667 ? . .
C(42) H(41) 3.342 ? . .
C(42) H(42) 2.732 ? . .
C(42) H(43) 2.666 ? . .
C(42) H(44) 2.730 ? . .
C(42) H(45) 3.341 ? . .
C(43) H(16) 3.425 ? . .
C(43) H(25) 3.149 ? . .
C(43) H(30) 3.354 ? . 6_556
C(43) H(31) 3.227 ? . .
C(43) H(32) 2.596 ? . .
C(43) H(33) 2.594 ? . .
C(43) H(37) 3.343 ? . .
C(43) H(38) 2.699 ? . .
C(43) H(39) 2.701 ? . .
C(43) H(43) 3.334 ? . .
C(43) H(44) 2.687 ? . .
C(43) H(45) 2.688 ? . .
C(44) H(16) 3.358 ? . .
C(44) H(23) 3.293 ? . 6_546
C(44) H(31) 2.590 ? . .
C(44) H(32) 2.587 ? . .
C(44) H(33) 3.221 ? . .
C(44) H(37) 2.669 ? . .
C(44) H(38) 3.339 ? . .
C(44) H(39) 2.729 ? . .
C(44) H(40) 3.334 ? . .
C(44) H(41) 2.688 ? . .
C(44) H(42) 2.688 ? . .
C(45) H(34) 1.987 ? . .
C(45) H(35) 1.988 ? . .
C(45) H(36) 1.988 ? . .
C(45) H(46) 2.063 ? . .
C(45) H(47) 2.062 ? . .
C(45) H(48) 2.063 ? . .
C(45) H(49) 2.065 ? . .
C(45) H(50) 2.065 ? . .
C(45) H(51) 2.065 ? . .
C(45) H(52) 2.054 ? . .
C(45) H(53) 2.054 ? . .
C(45) H(54) 2.054 ? . .
C(46) H(1) 3.465 ? . 6_546
C(46) H(34) 2.576 ? . .
C(46) H(35) 3.218 ? . .
C(46) H(36) 2.578 ? . .
C(46) H(48) 3.245 ? . 3_657
C(46) H(49) 2.656 ? . .
C(46) H(50) 2.739 ? . .
C(46) H(51) 3.343 ? . .
C(46) H(52) 3.347 ? . .
C(46) H(53) 2.702 ? . .
C(46) H(53) 3.229 ? . 3_657
C(46) H(54) 2.707 ? . .
C(47) H(8) 3.097 ? . 6_556
C(47) H(34) 2.583 ? . .
C(47) H(35) 2.597 ? . .
C(47) H(36) 3.227 ? . .
C(47) H(46) 2.654 ? . .
C(47) H(47) 3.343 ? . .
C(47) H(48) 2.741 ? . .
C(47) H(52) 2.680 ? . .
C(47) H(53) 2.753 ? . .
C(47) H(54) 3.353 ? . .
C(48) H(34) 3.217 ? . .
C(48) H(35) 2.583 ? . .
C(48) H(36) 2.582 ? . .
C(48) H(46) 3.345 ? . .
C(48) H(47) 2.709 ? . .
C(48) H(48) 2.705 ? . .
C(48) H(48) 3.223 ? . 3_657
C(48) H(49) 3.353 ? . .
C(48) H(50) 2.716 ? . .
C(48) H(51) 2.721 ? . .
H(1) O(1) 2.621 ? . .
H(1) C(1) 3.001 ? . .
H(1) C(2) 2.681 ? . .
H(1) C(3) 2.034 ? . .
H(1) C(5) 2.019 ? . .
H(1) C(6) 3.237 ? . .
H(1) C(8) 3.235 ? . .
H(1) C(15) 2.877 ? . .
H(1) C(20) 2.897 ? . .
H(1) C(46) 3.465 ? . 6_556
H(1) H(2) 2.314 ? . .
H(1) H(15) 2.613 ? . .
H(1) H(36) 3.581 ? . 6_556
H(1) H(37) 3.266 ? . 2_556
H(1) H(47) 2.526 ? . 6_556
H(1) H(48) 2.970 ? . 8_454
H(1) H(50) 3.009 ? . 8_454
H(1) H(53) 3.334 ? . 8_454
H(1) H(54) 3.218 ? . 6_556
H(2) C(3) 3.277 ? . .
H(2) C(4) 2.026 ? . .
H(2) C(6) 2.020 ? . .
H(2) C(7) 3.230 ? . .
H(2) C(37) 3.505 ? . 8_454
H(2) C(38) 3.060 ? . 8_454
H(2) H(1) 2.314 ? . .
H(2) H(3) 2.322 ? . .
H(2) H(7) 3.427 ? . 3_556
H(2) H(27) 3.432 ? . 8_454
H(2) H(28) 2.627 ? . 8_454
H(2) H(37) 3.224 ? . 2_556
H(2) H(50) 2.969 ? . 8_454
H(2) H(53) 3.018 ? . 8_454
H(3) C(4) 3.245 ? . .
H(3) C(5) 2.022 ? . .
H(3) C(7) 2.020 ? . .
H(3) C(8) 3.268 ? . .
H(3) C(37) 3.502 ? . 8_454
H(3) C(38) 3.459 ? . 8_454
H(3) H(2) 2.322 ? . .
H(3) H(4) 2.315 ? . .
H(3) H(7) 3.310 ? . 3_556
H(3) H(18) 3.082 ? . 3_556
H(3) H(27) 2.919 ? . 8_454
H(3) H(28) 3.081 ? . 2_556
H(3) H(28) 2.835 ? . 8_454
H(4) C(3) 3.266 ? . .
H(4) C(5) 3.229 ? . .
H(4) C(6) 2.015 ? . .
H(4) C(8) 2.044 ? . .
H(4) C(32) 3.468 ? . 5_445
H(4) H(3) 2.315 ? . .
H(4) H(5) 2.340 ? . .
H(4) H(6) 3.278 ? . 3_556
H(4) H(7) 3.530 ? . 3_556
H(4) H(18) 3.058 ? . 3_556
H(4) H(23) 2.752 ? . 5_445
H(5) C(2) 2.708 ? . .
H(5) C(3) 2.023 ? . .
H(5) C(4) 3.241 ? . .
H(5) C(6) 3.260 ? . .
H(5) C(7) 2.044 ? . .
H(5) C(9) 2.417 ? . .
H(5) C(10) 2.801 ? . .
H(5) C(11) 3.504 ? . .
H(5) C(13) 3.573 ? . .
H(5) C(14) 2.874 ? . .
H(5) C(32) 3.432 ? . 5_445
H(5) H(4) 2.340 ? . .
H(5) H(6) 3.119 ? . .
H(5) H(6) 3.184 ? . 3_556
H(5) H(10) 3.215 ? . .
H(5) H(22) 3.388 ? . 5_445
H(5) H(23) 2.722 ? . 5_445
H(5) H(43) 3.148 ? . 2_556
H(6) C(2) 2.667 ? . .
H(6) C(3) 3.266 ? . .
H(6) C(7) 3.258 ? . 3_556
H(6) C(8) 3.449 ? . .
H(6) C(8) 3.201 ? . 3_556
H(6) C(9) 2.021 ? . .
H(6) C(11) 2.024 ? . .
H(6) C(12) 3.236 ? . .
H(6) C(14) 3.228 ? . .
H(6) C(15) 2.568 ? . .
H(6) C(16) 3.248 ? . .
H(6) C(19) 3.600 ? . .
H(6) C(20) 2.775 ? . .
H(6) H(4) 3.278 ? . 3_556
H(6) H(5) 3.119 ? . .
H(6) H(5) 3.184 ? . 3_556
H(6) H(6) 3.507 ? . 3_556
H(6) H(7) 2.318 ? . .
H(6) H(15) 2.907 ? . .
H(6) H(18) 3.203 ? . .
H(7) C(3) 3.442 ? . 3_556
H(7) C(4) 3.257 ? . 3_556
H(7) C(5) 3.000 ? . 3_556
H(7) C(6) 2.913 ? . 3_556
H(7) C(7) 3.070 ? . 3_556
H(7) C(8) 3.332 ? . 3_556
H(7) C(9) 3.271 ? . .
H(7) C(10) 2.031 ? . .
H(7) C(12) 2.011 ? . .
H(7) C(13) 3.214 ? . .
H(7) H(2) 3.427 ? . 3_556
H(7) H(3) 3.310 ? . 3_556
H(7) H(4) 3.530 ? . 3_556
H(7) H(6) 2.318 ? . .
H(7) H(8) 2.317 ? . .
H(7) H(15) 2.725 ? . 3_556
H(7) H(17) 3.596 ? . .
H(7) H(18) 3.044 ? . .
H(7) H(27) 3.079 ? . 6_546
H(7) H(50) 3.092 ? . 6_546
H(8) C(10) 3.248 ? . .
H(8) C(11) 2.018 ? . .
H(8) C(13) 2.021 ? . .
H(8) C(14) 3.254 ? . .
H(8) C(30) 3.372 ? . 6_546
H(8) C(36) 3.069 ? . 6_546
H(8) C(37) 3.375 ? . 6_546
H(8) C(47) 3.097 ? . 6_546
H(8) H(7) 2.317 ? . .
H(8) H(9) 2.312 ? . .
H(8) H(17) 3.415 ? . .
H(8) H(21) 3.125 ? . 6_546
H(8) H(22) 3.462 ? . 5_445
H(8) H(26) 2.646 ? . 6_546
H(8) H(27) 3.204 ? . 6_546
H(8) H(49) 2.924 ? . 6_546
H(8) H(50) 3.006 ? . 6_546
H(8) H(51) 2.833 ? . 6_546
H(9) C(9) 3.258 ? . .
H(9) C(11) 3.210 ? . .
H(9) C(12) 2.009 ? . .
H(9) C(13) 3.168 ? . 2_556
H(9) C(14) 2.018 ? . .
H(9) C(30) 3.385 ? . 6_546
H(9) C(31) 3.588 ? . 5_445
H(9) C(31) 2.815 ? . 6_546
H(9) H(8) 2.312 ? . .
H(9) H(9) 2.469 ? . 2_556
H(9) H(10) 2.309 ? . .
H(9) H(10) 3.347 ? . 2_556
H(9) H(17) 3.540 ? . .
H(9) H(21) 3.355 ? . 6_546
H(9) H(22) 2.669 ? . 5_445
H(9) H(22) 2.298 ? . 6_546
H(9) H(45) 3.520 ? . .
H(10) O(1) 3.367 ? . .
H(10) O(2) 2.480 ? . .
H(10) C(1) 2.552 ? . .
H(10) C(2) 2.734 ? . .
H(10) C(3) 3.509 ? . .
H(10) C(9) 2.033 ? . .
H(10) C(10) 3.230 ? . .
H(10) C(12) 3.246 ? . .
H(10) C(13) 2.021 ? . .
H(10) H(5) 3.215 ? . .
H(10) H(9) 2.309 ? . .
H(10) H(9) 3.347 ? . 2_556
H(10) H(10) 2.998 ? . 2_556
H(10) H(22) 3.473 ? . 5_445
H(10) H(32) 3.432 ? . .
H(10) H(43) 3.035 ? . 2_556
H(10) H(45) 2.943 ? . .
H(10) H(45) 3.541 ? . 2_556
H(11) O(2) 2.286 ? . .
H(11) C(1) 2.670 ? . .
H(11) C(2) 2.689 ? . .
H(11) C(9) 3.081 ? . .
H(11) C(15) 2.025 ? . .
H(11) C(17) 2.022 ? . .
H(11) C(18) 3.226 ? . .
H(11) C(20) 3.221 ? . .
H(11) C(25) 3.581 ? . .
H(11) H(12) 2.314 ? . .
H(11) H(17) 3.501 ? . .
H(11) H(41) 2.798 ? . .
H(11) H(54) 3.252 ? . 6_556
H(12) C(15) 3.266 ? . .
H(12) C(16) 2.026 ? . .
H(12) C(18) 1.997 ? . .
H(12) C(19) 3.196 ? . .
H(12) H(11) 2.314 ? . .
H(12) H(13) 2.295 ? . .
H(12) H(13) 3.441 ? . 7_556
H(12) H(24) 3.517 ? . .
H(12) H(25) 3.307 ? . .
H(13) C(16) 3.236 ? . .
H(13) C(17) 2.002 ? . .
H(13) C(19) 2.002 ? . .
H(13) C(20) 3.250 ? . .
H(13) C(27) 3.560 ? . 7_556
H(13) C(28) 3.283 ? . 7_556
H(13) C(33) 3.373 ? . 7_556
H(13) C(34) 3.312 ? . 7_556
H(13) H(12) 2.295 ? . .
H(13) H(12) 3.441 ? . 7_556
H(13) H(14) 2.297 ? . .
H(13) H(19) 3.397 ? . 7_556
H(13) H(20) 2.885 ? . 7_556
H(13) H(25) 3.479 ? . 7_556
H(14) C(15) 3.274 ? . .
H(14) C(17) 3.197 ? . .
H(14) C(18) 1.999 ? . .
H(14) C(20) 2.044 ? . .
H(14) C(29) 3.533 ? . 7_556
H(14) C(30) 3.131 ? . 7_556
H(14) C(31) 2.917 ? . 7_556
H(14) C(32) 3.131 ? . 7_556
H(14) C(33) 3.559 ? . 7_556
H(14) H(13) 2.297 ? . .
H(14) H(15) 2.337 ? . .
H(14) H(20) 3.554 ? . 7_556
H(14) H(21) 3.512 ? . 7_556
H(14) H(22) 3.202 ? . 7_556
H(14) H(23) 3.492 ? . 7_556
H(14) H(46) 3.042 ? . 8_454
H(14) H(49) 2.922 ? . 8_454
H(14) H(50) 3.516 ? . 8_454
H(15) C(2) 2.719 ? . .
H(15) C(3) 2.540 ? . .
H(15) C(4) 2.603 ? . .
H(15) C(5) 3.486 ? . .
H(15) C(8) 3.378 ? . .
H(15) C(10) 3.567 ? . .
H(15) C(11) 3.088 ? . 3_556
H(15) C(15) 2.023 ? . .
H(15) C(16) 3.223 ? . .
H(15) C(18) 3.239 ? . .
H(15) C(19) 2.041 ? . .
H(15) H(1) 2.613 ? . .
H(15) H(6) 2.907 ? . .
H(15) H(7) 2.725 ? . 3_556
H(15) H(14) 2.337 ? . .
H(15) H(48) 3.583 ? . 8_454
H(15) H(49) 3.463 ? . 8_454
H(15) H(50) 2.938 ? . 8_454
H(16) C(22) 2.747 ? . .
H(16) C(23) 2.018 ? . .
H(16) C(25) 2.040 ? . .
H(16) C(26) 3.240 ? . .
H(16) C(28) 3.231 ? . .
H(16) C(35) 2.588 ? . .
H(16) C(36) 3.537 ? . .
H(16) C(39) 3.395 ? . .
H(16) C(40) 2.480 ? . .
H(16) C(43) 3.425 ? . .
H(16) C(44) 3.358 ? . .
H(16) H(17) 2.339 ? . .
H(16) H(25) 3.159 ? . .
H(16) H(30) 2.379 ? . .
H(16) H(41) 3.234 ? . .
H(16) H(42) 2.842 ? . .
H(16) H(44) 2.759 ? . .
H(16) H(45) 3.162 ? . .
H(17) C(9) 3.439 ? . .
H(17) C(10) 3.314 ? . .
H(17) C(11) 3.127 ? . .
H(17) C(12) 3.013 ? . .
H(17) C(13) 3.102 ? . .
H(17) C(14) 3.327 ? . .
H(17) C(23) 3.268 ? . .
H(17) C(24) 2.044 ? . .
H(17) C(26) 2.006 ? . .
H(17) C(27) 3.222 ? . .
H(17) H(7) 3.596 ? . .
H(17) H(8) 3.415 ? . .
H(17) H(9) 3.540 ? . .
H(17) H(11) 3.501 ? . .
H(17) H(16) 2.339 ? . .
H(17) H(18) 2.301 ? . .
H(17) H(26) 3.531 ? . 6_546
H(17) H(27) 3.410 ? . 6_546
H(17) H(45) 3.305 ? . .
H(18) C(6) 3.403 ? . 3_556
H(18) C(7) 3.398 ? . 3_556
H(18) C(10) 3.221 ? . .
H(18) C(11) 3.110 ? . .
H(18) C(24) 3.247 ? . .
H(18) C(25) 2.004 ? . .
H(18) C(27) 2.013 ? . .
H(18) C(28) 3.237 ? . .
H(18) H(3) 3.082 ? . 3_556
H(18) H(4) 3.058 ? . 3_556
H(18) H(6) 3.203 ? . .
H(18) H(7) 3.044 ? . .
H(18) H(17) 2.301 ? . .
H(18) H(19) 2.312 ? . .
H(18) H(27) 2.909 ? . 6_546
H(19) C(23) 3.272 ? . .
H(19) C(25) 3.221 ? . .
H(19) C(26) 2.016 ? . .
H(19) C(28) 2.029 ? . .
H(19) H(13) 3.397 ? . 7_556
H(19) H(18) 2.312 ? . .
H(19) H(20) 2.320 ? . .
H(19) H(38) 3.395 ? . 6_546
H(20) O(4) 2.434 ? . .
H(20) C(18) 3.482 ? . 7_556
H(20) C(21) 2.712 ? . .
H(20) C(22) 2.650 ? . .
H(20) C(23) 2.030 ? . .
H(20) C(24) 3.227 ? . .
H(20) C(26) 3.232 ? . .
H(20) C(27) 2.022 ? . .
H(20) C(29) 2.882 ? . .
H(20) C(34) 3.294 ? . .
H(20) H(13) 2.885 ? . 7_556
H(20) H(14) 3.554 ? . 7_556
H(20) H(19) 2.320 ? . .
H(20) H(25) 3.283 ? . .
H(20) H(38) 2.938 ? . 6_546
H(20) H(46) 2.726 ? . 2_656
H(21) O(3) 3.580 ? . .
H(21) O(4) 2.465 ? . .
H(21) C(21) 2.659 ? . .
H(21) C(22) 2.730 ? . .
H(21) C(29) 2.035 ? . .
H(21) C(31) 2.074 ? . .
H(21) C(32) 3.249 ? . .
H(21) C(34) 3.258 ? . .
H(21) C(35) 3.413 ? . .
H(21) C(36) 3.484 ? . .
H(21) H(8) 3.125 ? . 6_556
H(21) H(9) 3.355 ? . 6_556
H(21) H(14) 3.512 ? . 7_556
H(21) H(22) 2.376 ? . .
H(21) H(26) 3.025 ? . .
H(21) H(49) 3.108 ? . 2_656
H(21) H(51) 3.382 ? . .
H(22) C(12) 3.254 ? . 5_555
H(22) C(13) 2.776 ? . 5_555
H(22) C(13) 3.201 ? . 6_556
H(22) C(14) 3.275 ? . 5_555
H(22) C(29) 3.274 ? . .
H(22) C(30) 2.065 ? . .
H(22) C(32) 1.983 ? . .
H(22) C(33) 3.205 ? . .
H(22) H(5) 3.388 ? . 5_555
H(22) H(8) 3.462 ? . 5_555
H(22) H(9) 2.669 ? . 5_555
H(22) H(9) 2.298 ? . 6_556
H(22) H(10) 3.473 ? . 5_555
H(22) H(14) 3.202 ? . 7_556
H(22) H(21) 2.376 ? . .
H(22) H(23) 2.263 ? . .
H(23) C(7) 3.184 ? . 5_555
H(23) C(8) 3.168 ? . 5_555
H(23) C(30) 3.252 ? . .
H(23) C(31) 1.975 ? . .
H(23) C(33) 1.993 ? . .
H(23) C(34) 3.225 ? . .
H(23) C(44) 3.293 ? . 6_556
H(23) H(4) 2.752 ? . 5_555
H(23) H(5) 2.722 ? . 5_555
H(23) H(14) 3.492 ? . 7_556
H(23) H(22) 2.263 ? . .
H(23) H(24) 2.294 ? . .
H(23) H(29) 3.589 ? . 6_556
H(23) H(43) 3.023 ? . 6_556
H(23) H(44) 2.868 ? . 6_556
H(23) H(45) 3.479 ? . 6_556
H(24) C(29) 3.286 ? . .
H(24) C(31) 3.206 ? . .
H(24) C(32) 2.008 ? . .
H(24) C(34) 2.044 ? . .
H(24) C(39) 3.060 ? . 6_556
H(24) C(40) 3.440 ? . 6_556
H(24) H(12) 3.517 ? . .
H(24) H(23) 2.294 ? . .
H(24) H(25) 2.340 ? . .
H(24) H(29) 2.324 ? . 6_556
H(24) H(30) 3.082 ? . 6_556
H(25) C(22) 2.667 ? . .
H(25) C(23) 2.476 ? . .
H(25) C(24) 2.863 ? . .
H(25) C(25) 3.589 ? . .
H(25) C(28) 2.948 ? . .
H(25) C(29) 2.037 ? . .
H(25) C(30) 3.250 ? . .
H(25) C(32) 3.223 ? . .
H(25) C(33) 2.034 ? . .
H(25) C(35) 3.333 ? . .
H(25) C(36) 3.586 ? . .
H(25) C(43) 3.149 ? . .
H(25) H(12) 3.307 ? . .
H(25) H(13) 3.479 ? . 7_556
H(25) H(16) 3.159 ? . .
H(25) H(20) 3.283 ? . .
H(25) H(24) 2.340 ? . .
H(25) H(26) 3.280 ? . .
H(25) H(40) 3.340 ? . .
H(25) H(41) 2.843 ? . .
H(25) H(42) 2.772 ? . .
H(26) C(12) 3.301 ? . 6_556
H(26) C(22) 2.706 ? . .
H(26) C(29) 2.403 ? . .
H(26) C(30) 2.710 ? . .
H(26) C(31) 3.400 ? . .
H(26) C(33) 3.531 ? . .
H(26) C(34) 2.883 ? . .
H(26) C(35) 2.020 ? . .
H(26) C(37) 2.019 ? . .
H(26) C(38) 3.226 ? . .
H(26) C(40) 3.231 ? . .
H(26) H(8) 2.646 ? . 6_556
H(26) H(17) 3.531 ? . 6_556
H(26) H(21) 3.025 ? . .
H(26) H(25) 3.280 ? . .
H(26) H(27) 2.314 ? . .
H(26) H(42) 2.888 ? . .
H(26) H(51) 3.354 ? . .
H(27) C(6) 3.384 ? . 8_555
H(27) C(11) 3.491 ? . 6_556
H(27) C(12) 3.560 ? . 6_556
H(27) C(25) 3.436 ? . 6_556
H(27) C(26) 3.152 ? . 6_556
H(27) C(35) 3.281 ? . .
H(27) C(36) 2.032 ? . .
H(27) C(38) 2.009 ? . .
H(27) C(39) 3.229 ? . .
H(27) H(2) 3.432 ? . 8_555
H(27) H(3) 2.919 ? . 8_555
H(27) H(7) 3.079 ? . 6_556
H(27) H(8) 3.204 ? . 6_556
H(27) H(17) 3.410 ? . 6_556
H(27) H(18) 2.909 ? . 6_556
H(27) H(26) 2.314 ? . .
H(27) H(28) 2.311 ? . .
H(27) H(39) 2.846 ? . .
H(27) H(42) 3.518 ? . .
H(28) C(5) 3.293 ? . 8_555
H(28) C(6) 3.392 ? . 8_555
H(28) C(36) 3.239 ? . .
H(28) C(37) 2.011 ? . .
H(28) C(39) 2.029 ? . .
H(28) C(40) 3.262 ? . .
H(28) H(2) 2.627 ? . 8_555
H(28) H(3) 3.081 ? . 2_556
H(28) H(3) 2.835 ? . 8_555
H(28) H(27) 2.311 ? . .
H(28) H(29) 2.324 ? . .
H(28) H(39) 3.056 ? . .
H(29) C(33) 3.214 ? . 6_546
H(29) C(35) 3.278 ? . .
H(29) C(37) 3.224 ? . .
H(29) C(38) 2.023 ? . .
H(29) C(40) 2.029 ? . .
H(29) H(23) 3.589 ? . 6_546
H(29) H(24) 2.324 ? . 6_546
H(29) H(28) 2.324 ? . .
H(29) H(30) 2.321 ? . .
H(29) H(44) 3.584 ? . .
H(29) H(52) 2.939 ? . .
H(30) O(3) 2.557 ? . .
H(30) C(21) 3.015 ? . .
H(30) C(22) 2.706 ? . .
H(30) C(23) 2.924 ? . .
H(30) C(24) 2.817 ? . .
H(30) C(35) 2.041 ? . .
H(30) C(36) 3.234 ? . .
H(30) C(38) 3.256 ? . .
H(30) C(39) 2.028 ? . .
H(30) C(43) 3.354 ? . 6_546
H(30) H(16) 2.379 ? . .
H(30) H(24) 3.082 ? . 6_546
H(30) H(29) 2.321 ? . .
H(30) H(40) 2.440 ? . 6_546
H(30) H(41) 3.546 ? . 6_546
H(30) H(52) 3.097 ? . .
H(31) O(1) 1.970 ? . 2_556
H(31) O(2) 3.170 ? . .
H(31) O(2) 3.306 ? . 2_556
H(31) O(3) 3.353 ? . 6_556
H(31) N(2) 3.381 ? . 5_455
H(31) C(1) 2.821 ? . 2_556
H(31) C(41) 1.990 ? . .
H(31) C(42) 2.583 ? . .
H(31) C(43) 3.227 ? . .
H(31) C(44) 2.590 ? . .
H(31) H(32) 1.470 ? . .
H(31) H(32) 3.361 ? . 2_556
H(31) H(33) 1.470 ? . .
H(31) H(34) 3.315 ? . 5_455
H(31) H(36) 2.708 ? . 5_455
H(31) H(37) 2.431 ? . .
H(31) H(38) 2.835 ? . .
H(31) H(39) 3.479 ? . .
H(31) H(40) 3.460 ? . .
H(31) H(41) 3.437 ? . .
H(31) H(43) 2.440 ? . .
H(31) H(44) 3.484 ? . .
H(31) H(45) 2.844 ? . .
H(32) O(1) 3.145 ? . .
H(32) O(1) 3.368 ? . 2_556
H(32) O(2) 1.803 ? . .
H(32) O(3) 3.108 ? . 6_556
H(32) C(1) 2.778 ? . .
H(32) C(41) 1.990 ? . .
H(32) C(42) 3.222 ? . .
H(32) C(43) 2.596 ? . .
H(32) C(44) 2.587 ? . .
H(32) H(10) 3.432 ? . .
H(32) H(31) 1.470 ? . .
H(32) H(31) 3.361 ? . 2_556
H(32) H(33) 1.470 ? . .
H(32) H(35) 3.211 ? . 6_556
H(32) H(36) 3.255 ? . 6_556
H(32) H(37) 3.451 ? . .
H(32) H(38) 3.431 ? . .
H(32) H(40) 2.894 ? . .
H(32) H(41) 2.415 ? . .
H(32) H(42) 3.476 ? . .
H(32) H(43) 2.881 ? . .
H(32) H(44) 3.468 ? . .
H(32) H(45) 2.405 ? . .
H(33) O(1) 3.203 ? . 2_556
H(33) O(2) 3.131 ? . .
H(33) O(3) 1.962 ? . 6_556
H(33) O(4) 3.070 ? . 6_556
H(33) N(2) 3.548 ? . 5_455
H(33) N(2) 3.519 ? . 6_556
H(33) C(21) 2.721 ? . 6_556
H(33) C(41) 1.990 ? . .
H(33) C(42) 2.587 ? . .
H(33) C(43) 2.594 ? . .
H(33) C(44) 3.221 ? . .
H(33) H(31) 1.470 ? . .
H(33) H(32) 1.470 ? . .
H(33) H(34) 3.109 ? . 5_455
H(33) H(35) 2.806 ? . 6_556
H(33) H(36) 3.189 ? . 5_455
H(33) H(36) 3.478 ? . 6_556
H(33) H(37) 2.882 ? . .
H(33) H(38) 2.404 ? . .
H(33) H(39) 3.468 ? . .
H(33) H(40) 2.446 ? . .
H(33) H(41) 2.845 ? . .
H(33) H(42) 3.488 ? . .
H(33) H(43) 3.454 ? . .
H(33) H(45) 3.429 ? . .
H(34) O(1) 3.236 ? . 6_546
H(34) O(3) 3.213 ? . .
H(34) O(3) 3.110 ? . 2_656
H(34) O(4) 1.828 ? . 2_656
H(34) C(21) 2.785 ? . 2_656
H(34) C(45) 1.987 ? . .
H(34) C(46) 2.576 ? . .
H(34) C(47) 2.583 ? . .
H(34) C(48) 3.217 ? . .
H(34) H(31) 3.315 ? . 5_545
H(34) H(33) 3.109 ? . 5_545
H(34) H(35) 1.469 ? . .
H(34) H(35) 3.530 ? . 2_656
H(34) H(36) 1.470 ? . .
H(34) H(46) 2.430 ? . .
H(34) H(47) 2.817 ? . .
H(34) H(48) 3.474 ? . .
H(34) H(49) 2.436 ? . .
H(34) H(50) 3.480 ? . .
H(34) H(51) 2.831 ? . .
H(34) H(52) 3.456 ? . .
H(34) H(54) 3.418 ? . .
H(35) O(1) 3.235 ? . 6_546
H(35) O(3) 1.939 ? . .
H(35) O(4) 3.421 ? . .
H(35) O(4) 3.239 ? . 2_656
H(35) N(1) 3.405 ? . 6_546
H(35) C(21) 2.877 ? . .
H(35) C(45) 1.988 ? . .
H(35) C(46) 3.218 ? . .
H(35) C(47) 2.597 ? . .
H(35) C(48) 2.583 ? . .
H(35) H(32) 3.211 ? . 6_546
H(35) H(33) 2.806 ? . 6_546
H(35) H(34) 1.469 ? . .
H(35) H(34) 3.530 ? . 2_656
H(35) H(36) 1.470 ? . .
H(35) H(46) 3.451 ? . .
H(35) H(47) 3.419 ? . .
H(35) H(49) 2.899 ? . .
H(35) H(50) 3.475 ? . .
H(35) H(51) 2.415 ? . .
H(35) H(52) 2.443 ? . .
H(35) H(53) 3.482 ? . .
H(35) H(54) 2.822 ? . .
H(36) O(1) 1.927 ? . 6_546
H(36) O(2) 3.123 ? . 6_546
H(36) O(3) 3.277 ? . .
H(36) O(4) 3.096 ? . 2_656
H(36) N(1) 3.357 ? . 5_545
H(36) C(1) 2.769 ? . 6_546
H(36) C(45) 1.988 ? . .
H(36) C(46) 2.578 ? . .
H(36) C(47) 3.227 ? . .
H(36) C(48) 2.582 ? . .
H(36) H(1) 3.581 ? . 6_546
H(36) H(31) 2.708 ? . 5_545
H(36) H(32) 3.255 ? . 6_546
H(36) H(33) 3.189 ? . 5_545
H(36) H(33) 3.478 ? . 6_546
H(36) H(34) 1.470 ? . .
H(36) H(35) 1.470 ? . .
H(36) H(46) 2.883 ? . .
H(36) H(47) 2.386 ? . .
H(36) H(48) 3.457 ? . .
H(36) H(49) 3.458 ? . .
H(36) H(51) 3.438 ? . .
H(36) H(52) 2.891 ? . .
H(36) H(53) 3.459 ? . .
H(36) H(54) 2.389 ? . .
H(37) O(1) 2.795 ? . 2_556
H(37) N(1) 2.630 ? . .
H(37) C(3) 3.400 ? . 2_556
H(37) C(4) 2.974 ? . 2_556
H(37) C(5) 2.943 ? . 2_556
H(37) C(6) 3.324 ? . 2_556
H(37) C(41) 2.060 ? . .
H(37) C(43) 3.343 ? . .
H(37) C(44) 2.669 ? . .
H(37) H(1) 3.266 ? . 2_556
H(37) H(2) 3.224 ? . 2_556
H(37) H(31) 2.431 ? . .
H(37) H(32) 3.451 ? . .
H(37) H(33) 2.882 ? . .
H(37) H(38) 1.584 ? . .
H(37) H(39) 1.584 ? . .
H(37) H(40) 3.555 ? . .
H(37) H(43) 2.462 ? . .
H(37) H(44) 2.986 ? . .
H(37) H(45) 3.541 ? . .
H(38) O(3) 3.320 ? . 6_556
H(38) O(4) 3.506 ? . 6_556
H(38) N(1) 2.601 ? . .
H(38) C(21) 3.315 ? . 6_556
H(38) C(23) 3.192 ? . 6_556
H(38) C(27) 3.097 ? . 6_556
H(38) C(28) 2.804 ? . 6_556
H(38) C(41) 2.060 ? . .
H(38) C(43) 2.699 ? . .
H(38) C(44) 3.339 ? . .
H(38) H(19) 3.395 ? . 6_556
H(38) H(20) 2.938 ? . 6_556
H(38) H(31) 2.835 ? . .
H(38) H(32) 3.431 ? . .
H(38) H(33) 2.404 ? . .
H(38) H(37) 1.584 ? . .
H(38) H(39) 1.584 ? . .
H(38) H(40) 2.493 ? . .
H(38) H(41) 3.562 ? . .
H(38) H(42) 3.030 ? . .
H(38) H(43) 3.539 ? . .
H(39) N(1) 3.281 ? . .
H(39) C(37) 2.892 ? . .
H(39) C(38) 3.021 ? . .
H(39) C(41) 2.060 ? . .
H(39) C(43) 2.701 ? . .
H(39) C(44) 2.729 ? . .
H(39) H(27) 2.846 ? . .
H(39) H(28) 3.056 ? . .
H(39) H(31) 3.479 ? . .
H(39) H(33) 3.468 ? . .
H(39) H(37) 1.584 ? . .
H(39) H(38) 1.584 ? . .
H(39) H(40) 2.936 ? . .
H(39) H(41) 3.595 ? . .
H(39) H(42) 2.565 ? . .
H(39) H(43) 2.979 ? . .
H(39) H(44) 2.595 ? . .
H(40) O(3) 2.926 ? . 6_556
H(40) N(1) 2.640 ? . .
H(40) C(40) 3.369 ? . 6_556
H(40) C(41) 2.057 ? . .
H(40) C(42) 2.667 ? . .
H(40) C(44) 3.334 ? . .
H(40) H(25) 3.340 ? . .
H(40) H(30) 2.440 ? . 6_556
H(40) H(31) 3.460 ? . .
H(40) H(32) 2.894 ? . .
H(40) H(33) 2.446 ? . .
H(40) H(37) 3.555 ? . .
H(40) H(38) 2.493 ? . .
H(40) H(39) 2.936 ? . .
H(40) H(41) 1.584 ? . .
H(40) H(42) 1.584 ? . .
H(40) H(44) 3.568 ? . .
H(40) H(45) 3.569 ? . .
H(41) O(2) 2.706 ? . .
H(41) N(1) 2.609 ? . .
H(41) C(24) 3.518 ? . .
H(41) C(34) 3.566 ? . .
H(41) C(41) 2.057 ? . .
H(41) C(42) 3.342 ? . .
H(41) C(44) 2.688 ? . .
H(41) H(11) 2.798 ? . .
H(41) H(16) 3.234 ? . .
H(41) H(25) 2.843 ? . .
H(41) H(30) 3.546 ? . 6_556
H(41) H(31) 3.437 ? . .
H(41) H(32) 2.415 ? . .
H(41) H(33) 2.845 ? . .
H(41) H(38) 3.562 ? . .
H(41) H(39) 3.595 ? . .
H(41) H(40) 1.584 ? . .
H(41) H(42) 1.584 ? . .
H(41) H(43) 3.570 ? . .
H(41) H(44) 2.971 ? . .
H(41) H(45) 2.514 ? . .
H(42) N(1) 3.286 ? . .
H(42) C(24) 3.367 ? . .
H(42) C(34) 3.211 ? . .
H(42) C(35) 3.083 ? . .
H(42) C(36) 2.771 ? . .
H(42) C(37) 3.167 ? . .
H(42) C(41) 2.057 ? . .
H(42) C(42) 2.732 ? . .
H(42) C(44) 2.688 ? . .
H(42) H(16) 2.842 ? . .
H(42) H(25) 2.772 ? . .
H(42) H(26) 2.888 ? . .
H(42) H(27) 3.518 ? . .
H(42) H(32) 3.476 ? . .
H(42) H(33) 3.488 ? . .
H(42) H(38) 3.030 ? . .
H(42) H(39) 2.565 ? . .
H(42) H(40) 1.584 ? . .
H(42) H(41) 1.584 ? . .
H(42) H(43) 3.570 ? . .
H(42) H(44) 2.514 ? . .
H(42) H(45) 2.971 ? . .
H(43) O(1) 3.120 ? . 2_556
H(43) N(1) 2.632 ? . .
H(43) C(1) 3.439 ? . 2_556
H(43) C(3) 3.251 ? . 2_556
H(43) C(7) 3.453 ? . 2_556
H(43) C(8) 3.030 ? . 2_556
H(43) C(41) 2.054 ? . .
H(43) C(42) 2.666 ? . .
H(43) C(43) 3.334 ? . .
H(43) H(5) 3.148 ? . 2_556
H(43) H(10) 3.035 ? . 2_556
H(43) H(23) 3.023 ? . 6_546
H(43) H(31) 2.440 ? . .
H(43) H(32) 2.881 ? . .
H(43) H(33) 3.454 ? . .
H(43) H(37) 2.462 ? . .
H(43) H(38) 3.539 ? . .
H(43) H(39) 2.979 ? . .
H(43) H(41) 3.570 ? . .
H(43) H(42) 3.570 ? . .
H(43) H(44) 1.584 ? . .
H(43) H(45) 1.584 ? . .
H(44) N(1) 3.281 ? . .
H(44) C(32) 3.532 ? . 6_546
H(44) C(38) 3.556 ? . .
H(44) C(39) 3.355 ? . .
H(44) C(40) 3.564 ? . .
H(44) C(41) 2.054 ? . .
H(44) C(42) 2.730 ? . .
H(44) C(43) 2.687 ? . .
H(44) H(16) 2.759 ? . .
H(44) H(23) 2.868 ? . 6_546
H(44) H(29) 3.584 ? . .
H(44) H(31) 3.484 ? . .
H(44) H(32) 3.468 ? . .
H(44) H(37) 2.986 ? . .
H(44) H(39) 2.595 ? . .
H(44) H(40) 3.568 ? . .
H(44) H(41) 2.971 ? . .
H(44) H(42) 2.514 ? . .
H(44) H(43) 1.584 ? . .
H(44) H(45) 1.584 ? . .
H(45) O(2) 2.766 ? . .
H(45) N(1) 2.602 ? . .
H(45) C(14) 3.293 ? . .
H(45) C(41) 2.054 ? . .
H(45) C(42) 3.341 ? . .
H(45) C(43) 2.688 ? . .
H(45) H(9) 3.520 ? . .
H(45) H(10) 2.943 ? . .
H(45) H(10) 3.541 ? . 2_556
H(45) H(16) 3.162 ? . .
H(45) H(17) 3.305 ? . .
H(45) H(23) 3.479 ? . 6_546
H(45) H(31) 2.844 ? . .
H(45) H(32) 2.405 ? . .
H(45) H(33) 3.429 ? . .
H(45) H(37) 3.541 ? . .
H(45) H(40) 3.569 ? . .
H(45) H(41) 2.514 ? . .
H(45) H(42) 2.971 ? . .
H(45) H(43) 1.584 ? . .
H(45) H(44) 1.584 ? . .
H(46) O(4) 2.572 ? . 2_656
H(46) N(2) 2.630 ? . .
H(46) C(19) 3.221 ? . 8_555
H(46) C(45) 2.063 ? . .
H(46) C(47) 2.654 ? . .
H(46) C(48) 3.345 ? . .
H(46) H(14) 3.042 ? . 8_555
H(46) H(20) 2.726 ? . 2_656
H(46) H(34) 2.430 ? . .
H(46) H(35) 3.451 ? . .
H(46) H(36) 2.883 ? . .
H(46) H(47) 1.584 ? . .
H(46) H(48) 1.584 ? . .
H(46) H(49) 2.434 ? . .
H(46) H(50) 2.977 ? . .
H(46) H(51) 3.526 ? . .
H(46) H(53) 3.581 ? . .
H(46) H(53) 3.583 ? . 3_657
H(46) H(54) 3.586 ? . .
H(47) O(1) 3.026 ? . 6_546
H(47) O(4) 3.597 ? . 2_656
H(47) N(2) 2.587 ? . .
H(47) C(4) 3.305 ? . 6_546
H(47) C(45) 2.062 ? . .
H(47) C(47) 3.343 ? . .
H(47) C(48) 2.709 ? . .
H(47) H(1) 2.526 ? . 6_546
H(47) H(34) 2.817 ? . .
H(47) H(35) 3.419 ? . .
H(47) H(36) 2.386 ? . .
H(47) H(46) 1.584 ? . .
H(47) H(48) 1.584 ? . .
H(47) H(48) 2.951 ? . 3_657
H(47) H(49) 3.527 ? . .
H(47) H(52) 3.589 ? . .
H(47) H(53) 2.990 ? . .
H(47) H(53) 2.922 ? . 3_657
H(47) H(54) 2.541 ? . .
H(48) N(2) 3.275 ? . .
H(48) C(19) 3.498 ? . 8_555
H(48) C(20) 3.469 ? . 8_555
H(48) C(45) 2.063 ? . .
H(48) C(46) 3.245 ? . 3_657
H(48) C(47) 2.741 ? . .
H(48) C(48) 2.705 ? . .
H(48) C(48) 3.223 ? . 3_657
H(48) H(1) 2.970 ? . 8_555
H(48) H(15) 3.583 ? . 8_555
H(48) H(34) 3.474 ? . .
H(48) H(36) 3.457 ? . .
H(48) H(46) 1.584 ? . .
H(48) H(47) 1.584 ? . .
H(48) H(47) 2.951 ? . 3_657
H(48) H(48) 2.768 ? . 3_657
H(48) H(49) 2.981 ? . .
H(48) H(50) 2.616 ? . .
H(48) H(52) 3.584 ? . .
H(48) H(53) 2.532 ? . .
H(48) H(53) 2.741 ? . 3_657
H(48) H(54) 2.991 ? . .
H(48) H(54) 2.926 ? . 3_657
H(49) O(4) 2.848 ? . 2_656
H(49) N(2) 2.639 ? . .
H(49) C(12) 3.552 ? . 6_556
H(49) C(19) 3.527 ? . 8_555
H(49) C(30) 3.551 ? . 2_656
H(49) C(45) 2.065 ? . .
H(49) C(46) 2.656 ? . .
H(49) C(48) 3.353 ? . .
H(49) H(8) 2.924 ? . 6_556
H(49) H(14) 2.922 ? . 8_555
H(49) H(15) 3.463 ? . 8_555
H(49) H(21) 3.108 ? . 2_656
H(49) H(34) 2.436 ? . .
H(49) H(35) 2.899 ? . .
H(49) H(36) 3.458 ? . .
H(49) H(46) 2.434 ? . .
H(49) H(47) 3.527 ? . .
H(49) H(48) 2.981 ? . .
H(49) H(50) 1.584 ? . .
H(49) H(51) 1.584 ? . .
H(49) H(52) 3.568 ? . .
H(50) N(2) 3.285 ? . .
H(50) C(4) 3.268 ? . 8_555
H(50) C(5) 3.243 ? . 8_555
H(50) C(12) 3.574 ? . 6_556
H(50) C(20) 3.489 ? . 8_555
H(50) C(45) 2.065 ? . .
H(50) C(46) 2.739 ? . .
H(50) C(48) 2.716 ? . .
H(50) H(1) 3.009 ? . 8_555
H(50) H(2) 2.969 ? . 8_555
H(50) H(7) 3.092 ? . 6_556
H(50) H(8) 3.006 ? . 6_556
H(50) H(14) 3.516 ? . 8_555
H(50) H(15) 2.938 ? . 8_555
H(50) H(34) 3.480 ? . .
H(50) H(35) 3.475 ? . .
H(50) H(46) 2.977 ? . .
H(50) H(48) 2.616 ? . .
H(50) H(49) 1.584 ? . .
H(50) H(51) 1.584 ? . .
H(50) H(52) 2.944 ? . .
H(50) H(53) 2.589 ? . .
H(51) O(3) 3.008 ? . .
H(51) N(2) 2.606 ? . .
H(51) C(21) 3.335 ? . .
H(51) C(35) 3.031 ? . .
H(51) C(36) 3.023 ? . .
H(51) C(37) 3.348 ? . .
H(51) C(40) 3.355 ? . .
H(51) C(45) 2.065 ? . .
H(51) C(46) 3.343 ? . .
H(51) C(48) 2.721 ? . .
H(51) H(8) 2.833 ? . 6_556
H(51) H(21) 3.382 ? . .
H(51) H(26) 3.354 ? . .
H(51) H(34) 2.831 ? . .
H(51) H(35) 2.415 ? . .
H(51) H(36) 3.438 ? . .
H(51) H(46) 3.526 ? . .
H(51) H(49) 1.584 ? . .
H(51) H(50) 1.584 ? . .
H(51) H(52) 2.516 ? . .
H(51) H(53) 3.061 ? . .
H(51) H(54) 3.579 ? . .
H(52) O(3) 3.137 ? . .
H(52) N(2) 2.636 ? . .
H(52) C(38) 3.559 ? . .
H(52) C(39) 2.901 ? . .
H(52) C(40) 2.997 ? . .
H(52) C(45) 2.054 ? . .
H(52) C(46) 3.347 ? . .
H(52) C(47) 2.680 ? . .
H(52) H(29) 2.939 ? . .
H(52) H(30) 3.097 ? . .
H(52) H(34) 3.456 ? . .
H(52) H(35) 2.443 ? . .
H(52) H(36) 2.891 ? . .
H(52) H(47) 3.589 ? . .
H(52) H(48) 3.584 ? . .
H(52) H(49) 3.568 ? . .
H(52) H(50) 2.944 ? . .
H(52) H(51) 2.516 ? . .
H(52) H(53) 1.584 ? . .
H(52) H(54) 1.584 ? . .
H(53) N(2) 3.276 ? . .
H(53) C(45) 2.054 ? . .
H(53) C(46) 2.702 ? . .
H(53) C(46) 3.229 ? . 3_657
H(53) C(47) 2.753 ? . .
H(53) H(1) 3.334 ? . 8_555
H(53) H(2) 3.018 ? . 8_555
H(53) H(35) 3.482 ? . .
H(53) H(36) 3.459 ? . .
H(53) H(46) 3.581 ? . .
H(53) H(46) 3.583 ? . 3_657
H(53) H(47) 2.990 ? . .
H(53) H(47) 2.922 ? . 3_657
H(53) H(48) 2.532 ? . .
H(53) H(48) 2.741 ? . 3_657
H(53) H(50) 2.589 ? . .
H(53) H(51) 3.061 ? . .
H(53) H(52) 1.584 ? . .
H(53) H(54) 1.584 ? . .
H(54) O(1) 3.031 ? . 6_546
H(54) O(2) 3.473 ? . 6_546
H(54) N(2) 2.588 ? . .
H(54) C(1) 3.150 ? . 6_546
H(54) C(15) 3.277 ? . 6_546
H(54) C(16) 3.145 ? . 6_546
H(54) C(45) 2.054 ? . .
H(54) C(46) 2.707 ? . .
H(54) C(47) 3.353 ? . .
H(54) H(1) 3.218 ? . 6_546
H(54) H(11) 3.252 ? . 6_546
H(54) H(34) 3.418 ? . .
H(54) H(35) 2.822 ? . .
H(54) H(36) 2.389 ? . .
H(54) H(46) 3.586 ? . .
H(54) H(47) 2.541 ? . .
H(54) H(48) 2.991 ? . .
H(54) H(48) 2.926 ? . 3_657
H(54) H(51) 3.579 ? . .
H(54) H(52) 1.584 ? . .
H(54) H(53) 1.584 ? . .

loop_
_geom_torsion_atom_site_label_1
_geom_torsion_atom_site_label_2
_geom_torsion_atom_site_label_3
_geom_torsion_atom_site_label_4
_geom_torsion
_geom_torsion_publ_flag
_geom_torsion_site_symmetry_1
_geom_torsion_site_symmetry_2
_geom_torsion_site_symmetry_3
_geom_torsion_site_symmetry_4
O(1) C(1) C(2) C(3) -17.8(5) ? . . . .
O(1) C(1) C(2) C(9) -138.5(3) ? . . . .
O(1) C(1) C(2) C(15) 104.7(4) ? . . . .
O(2) C(1) C(2) C(3) 164.0(3) ? . . . .
O(2) C(1) C(2) C(9) 43.2(5) ? . . . .
O(2) C(1) C(2) C(15) -73.6(4) ? . . . .
C(1) C(2) C(3) C(4) 64.1(4) ? . . . .
C(1) C(2) C(3) C(8) -114.3(4) ? . . . .
C(1) C(2) C(9) C(10) -156.8(3) ? . . . .
C(1) C(2) C(9) C(14) 25.9(5) ? . . . .
C(1) C(2) C(15) C(16) 47.2(5) ? . . . .
C(1) C(2) C(15) C(20) -138.4(4) ? . . . .
C(3) C(2) C(9) C(10) 82.5(4) ? . . . .
C(3) C(2) C(9) C(14) -94.8(4) ? . . . .
C(9) C(2) C(3) C(4) -175.4(3) ? . . . .
C(9) C(2) C(3) C(8) 6.2(5) ? . . . .
C(3) C(2) C(15) C(16) 168.0(4) ? . . . .
C(3) C(2) C(15) C(20) -17.7(5) ? . . . .
C(15) C(2) C(3) C(4) -55.1(4) ? . . . .
C(15) C(2) C(3) C(8) 126.5(4) ? . . . .
C(9) C(2) C(15) C(16) -70.6(4) ? . . . .
C(9) C(2) C(15) C(20) 103.7(4) ? . . . .
C(15) C(2) C(9) C(10) -40.5(4) ? . . . .
C(15) C(2) C(9) C(14) 142.2(4) ? . . . .
C(2) C(3) C(4) C(5) -177.8(3) ? . . . .
C(2) C(3) C(8) C(7) 177.6(3) ? . . . .
C(4) C(3) C(8) C(7) -0.8(6) ? . . . .
C(8) C(3) C(4) C(5) 0.7(6) ? . . . .
C(3) C(4) C(5) C(6) 0.2(5) ? . . . .
C(4) C(5) C(6) C(7) -1.0(7) ? . . . .
C(5) C(6) C(7) C(8) 0.9(7) ? . . . .
C(6) C(7) C(8) C(3) 0.0(6) ? . . . .
C(2) C(9) C(10) C(11) -176.9(4) ? . . . .
C(2) C(9) C(14) C(13) 178.4(4) ? . . . .
C(10) C(9) C(14) C(13) 1.0(6) ? . . . .
C(14) C(9) C(10) C(11) 0.6(6) ? . . . .
C(9) C(10) C(11) C(12) -1.7(7) ? . . . .
C(10) C(11) C(12) C(13) 1.2(7) ? . . . .
C(11) C(12) C(13) C(14) 0.4(7) ? . . . .
C(12) C(13) C(14) C(9) -1.5(7) ? . . . .
C(2) C(15) C(16) C(17) 175.8(4) ? . . . .
C(2) C(15) C(20) C(19) -175.4(4) ? . . . .
C(16) C(15) C(20) C(19) -0.9(7) ? . . . .
C(20) C(15) C(16) C(17) 1.2(7) ? . . . .
C(15) C(16) C(17) C(18) -0.7(9) ? . . . .
C(16) C(17) C(18) C(19) -0.2(7) ? . . . .
C(17) C(18) C(19) C(20) 0.5(9) ? . . . .
C(18) C(19) C(20) C(15) 0.0(8) ? . . . .
O(3) C(21) C(22) C(23) -93.0(4) ? . . . .
O(3) C(21) C(22) C(29) 151.3(3) ? . . . .
O(3) C(21) C(22) C(35) 29.8(5) ? . . . .
O(4) C(21) C(22) C(23) 85.5(4) ? . . . .
O(4) C(21) C(22) C(29) -30.1(5) ? . . . .
O(4) C(21) C(22) C(35) -151.6(4) ? . . . .
C(21) C(22) C(23) C(24) 128.5(4) ? . . . .
C(21) C(22) C(23) C(28) -57.1(4) ? . . . .
C(21) C(22) C(29) C(30) -34.2(5) ? . . . .
C(21) C(22) C(29) C(34) 151.5(4) ? . . . .
C(21) C(22) C(35) C(36) 116.1(4) ? . . . .
C(21) C(22) C(35) C(40) -64.0(4) ? . . . .
C(23) C(22) C(29) C(30) -148.7(4) ? . . . .
C(23) C(22) C(29) C(34) 36.9(5) ? . . . .
C(29) C(22) C(23) C(24) -112.7(4) ? . . . .
C(29) C(22) C(23) C(28) 61.7(4) ? . . . .
C(23) C(22) C(35) C(36) -126.3(3) ? . . . .
C(23) C(22) C(35) C(40) 53.7(4) ? . . . .
C(35) C(22) C(23) C(24) 8.1(5) ? . . . .
C(35) C(22) C(23) C(28) -177.5(3) ? . . . .
C(29) C(22) C(35) C(36) -6.8(5) ? . . . .
C(29) C(22) C(35) C(40) 173.2(3) ? . . . .
C(35) C(22) C(29) C(30) 87.7(5) ? . . . .
C(35) C(22) C(29) C(34) -86.7(4) ? . . . .
C(22) C(23) C(24) C(25) 174.2(4) ? . . . .
C(22) C(23) C(28) C(27) -174.6(4) ? . . . .
C(24) C(23) C(28) C(27) 0.1(5) ? . . . .
C(28) C(23) C(24) C(25) -0.3(5) ? . . . .
C(23) C(24) C(25) C(26) 0.1(6) ? . . . .
C(24) C(25) C(26) C(27) 0.1(6) ? . . . .
C(25) C(26) C(27) C(28) -0.3(6) ? . . . .
C(26) C(27) C(28) C(23) 0.1(6) ? . . . .
C(22) C(29) C(30) C(31) -174.7(5) ? . . . .
C(22) C(29) C(34) C(33) 174.3(5) ? . . . .
C(30) C(29) C(34) C(33) -0.2(6) ? . . . .
C(34) C(29) C(30) C(31) -0.3(7) ? . . . .
C(29) C(30) C(31) C(32) -0.9(11) ? . . . .
C(30) C(31) C(32) C(33) 2.7(15) ? . . . .
C(31) C(32) C(33) C(34) -3.2(14) ? . . . .
C(32) C(33) C(34) C(29) 2.0(10) ? . . . .
C(22) C(35) C(36) C(37) -178.9(3) ? . . . .
C(22) C(35) C(40) C(39) 179.4(3) ? . . . .
C(36) C(35) C(40) C(39) -0.6(6) ? . . . .
C(40) C(35) C(36) C(37) 1.1(6) ? . . . .
C(35) C(36) C(37) C(38) -1.1(6) ? . . . .
C(36) C(37) C(38) C(39) 0.7(6) ? . . . .
C(37) C(38) C(39) C(40) -0.2(5) ? . . . .
C(38) C(39) C(40) C(35) 0.2(5) ? . . . .
